data_1574642
loop_
_publ_author_name
'Chiu, Tzu-Hao'
'Pillay, Michael N.'
'Kahlal, Samia'
'Saillard, Jean-Yves'
'Liu, C. W.'

_publ_section_title
;
 Rhodium-silver superatomic nanoclusters stabilized by diselenophosphate
 ligands.
;
_journal_issue 21
_journal_name_full Nanoscale
_journal_page_first 13502
_journal_page_last 13509
_journal_paper_doi 10.1039/d5nr01190f
_journal_volume 17
_journal_year 2025
_chemical_formula_sum 'C76 H186 Ag19 O28 P12 Rh Se24'
_chemical_formula_weight 5967.36
_space_group_crystal_system monoclinic
_space_group_IT_number 14
_space_group_name_Hall '-P 2yn'
_space_group_name_H-M_alt 'P 1 21/n 1'
_atom_sites_solution_hydrogens mixed
_audit_creation_method SHELXL-2018/3
_audit_update_record
;
2025-03-20 deposited with the CCDC.	2025-05-14 downloaded from the CCDC.
;
_cell_angle_alpha 90
_cell_angle_beta 112.607(3)
_cell_angle_gamma 90
_cell_formula_units_Z 4
_cell_length_a 30.227(4)
_cell_length_b 17.3463(19)
_cell_length_c 33.229(4)
_cell_measurement_reflns_used 9964
_cell_measurement_temperature 100(2)
_cell_measurement_theta_max 24.96
_cell_measurement_theta_min 2.18
_cell_volume 16084(3)
_computing_cell_refinement 'Bruker SAINT'
_computing_data_collection 'Bruker APEX2'
_computing_data_reduction 'Bruker SAINT'
_computing_molecular_graphics 'Bruker SHELXTL'
_computing_publication_material 'Bruker SHELXTL'
_computing_structure_refinement 'SHELXL-2018/3 (Sheldrick, 2018)'
_computing_structure_solution 'SHELXS-97 (Sheldrick 2008)'
_diffrn_ambient_temperature 100(2)
_diffrn_measured_fraction_theta_full 0.995
_diffrn_measured_fraction_theta_max 0.995
_diffrn_measurement_device_type 'Bruker APEX-II CCD'
_diffrn_measurement_method '\f and \w scans'
_diffrn_radiation_type MoK\a
_diffrn_radiation_wavelength 0.71073
_diffrn_reflns_av_R_equivalents 0.0869
_diffrn_reflns_av_unetI/netI 0.0880
_diffrn_reflns_Laue_measured_fraction_full 0.995
_diffrn_reflns_Laue_measured_fraction_max 0.995
_diffrn_reflns_limit_h_max 32
_diffrn_reflns_limit_h_min -36
_diffrn_reflns_limit_k_max 20
_diffrn_reflns_limit_k_min -18
_diffrn_reflns_limit_l_max 39
_diffrn_reflns_limit_l_min -39
_diffrn_reflns_number 95965
_diffrn_reflns_point_group_measured_fraction_full 0.995
_diffrn_reflns_point_group_measured_fraction_max 0.995
_diffrn_reflns_theta_full 25.056
_diffrn_reflns_theta_max 25.056
_diffrn_reflns_theta_min 1.160
_exptl_absorpt_coefficient_mu 7.955
_exptl_absorpt_correction_T_max 0.7452
_exptl_absorpt_correction_T_min 0.5623
_exptl_absorpt_correction_type multi-scan
_exptl_absorpt_process_details SADABS
_exptl_crystal_colour red
_exptl_crystal_density_diffrn 2.464
_exptl_crystal_description plate
_exptl_crystal_F_000 11200
_exptl_crystal_size_max 0.200
_exptl_crystal_size_mid 0.130
_exptl_crystal_size_min 0.050
_refine_diff_density_max 2.846
_refine_diff_density_min -1.736
_refine_diff_density_rms 0.289
_refine_ls_extinction_method none
_refine_ls_goodness_of_fit_ref 1.122
_refine_ls_hydrogen_treatment mixed
_refine_ls_matrix_type full
_refine_ls_number_parameters 1556
_refine_ls_number_reflns 28358
_refine_ls_number_restraints 573
_refine_ls_restrained_S_all 1.113
_refine_ls_R_factor_all 0.1146
_refine_ls_R_factor_gt 0.0767
_refine_ls_shift/su_max 0.000
_refine_ls_shift/su_mean 0.000
_refine_ls_structure_factor_coef Fsqd
_refine_ls_weighting_details 'w=1/[\s^2^(Fo^2^)+(0.0430P)^2^+598.3801P] where P=(Fo^2^+2Fc^2^)/3'
_refine_ls_weighting_scheme calc
_refine_ls_wR_factor_gt 0.1552
_refine_ls_wR_factor_ref 0.1709
_reflns_Friedel_coverage 0.000
_reflns_number_gt 20503
_reflns_number_total 28358
_reflns_threshold_expression 'I > 2\s(I)'
_cod_data_source_file d5nr01190f2.cif
_cod_data_source_block 1
_cod_depositor_comments 'Adding full bibliography for 1574642--1574644.cif.'
_cod_original_sg_symbol_H-M 'P 21/n'
_cod_database_code 1574642
_shelx_shelxl_version_number 2018/3
_shelx_space_group_comment
; 
The symmetry employed for this shelxl refinement is uniquely defined 
by the following loop, which should always be used as a source of 
symmetry information in preference to the above space-group names. 
They are only intended as comments. 
;
_shelx_estimated_absorpt_t_min 0.299
_shelx_estimated_absorpt_t_max 0.692

loop_
_space_group_symop_operation_xyz
'x, y, z'
'-x+1/2, y+1/2, -z+1/2'
'-x, -y, -z'
'x-1/2, -y-1/2, z-1/2'

loop_
_atom_site_label
_atom_site_type_symbol
_atom_site_fract_x
_atom_site_fract_y
_atom_site_fract_z
_atom_site_U_iso_or_equiv
_atom_site_adp_type
_atom_site_occupancy
_atom_site_site_symmetry_order
_atom_site_calc_flag
_atom_site_refinement_flags_posn
_atom_site_refinement_flags_adp
_atom_site_refinement_flags_occupancy
_atom_site_disorder_assembly
_atom_site_disorder_group
Ag1 Ag 0.05555(5) 0.38747(8) 0.22653(5) 0.0273(3) Uani 1 1 d . . . . .
Ag3 Ag -0.04646(4) 0.41267(7) 0.21820(4) 0.0222(3) Uani 1 1 d D . . . .
Ag4 Ag -0.05993(4) 0.31401(7) 0.28250(4) 0.0207(3) Uani 1 1 d . . . . .
Ag5 Ag 0.03109(4) 0.38293(7) 0.30087(4) 0.0180(3) Uani 1 1 d . . . . .
Ag6 Ag 0.09524(4) 0.26627(7) 0.28745(4) 0.0184(3) Uani 1 1 d . . . . .
Ag7 Ag 0.05818(4) 0.21987(7) 0.19572(4) 0.0197(3) Uani 1 1 d . . . . .
Ag8 Ag -0.03408(4) 0.13896(8) 0.17765(4) 0.0235(3) Uani 1 1 d D . . . .
Ag10 Ag -0.05549(4) 0.15230(8) 0.25588(4) 0.0211(3) Uani 1 1 d . . . . .
Ag11 Ag 0.02547(4) 0.22337(7) 0.32430(4) 0.0167(3) Uani 1 1 d . . . . .
Ag12 Ag 0.04272(4) 0.12614(7) 0.26237(4) 0.0175(3) Uani 1 1 d . . . . .
Ag13 Ag -0.01538(4) 0.47763(8) 0.15017(4) 0.0233(3) Uani 1 1 d . . . . .
Ag14 Ag 0.02380(5) 0.53208(8) 0.25635(4) 0.0274(3) Uani 1 1 d . . . . .
Ag15 Ag -0.15155(4) 0.21164(8) 0.25161(4) 0.0228(3) Uani 1 1 d . . . . .
Ag17 Ag 0.04831(4) 0.04360(7) 0.18357(4) 0.0197(3) Uani 1 1 d . . . . .
Ag18 Ag 0.14061(4) 0.13733(8) 0.25498(4) 0.0269(3) Uani 1 1 d . . . . .
Ag19 Ag 0.11123(4) 0.31686(8) 0.37750(4) 0.0263(3) Uani 1 1 d . . . . .
Ag16 Ag -0.06090(5) 0.18130(9) 0.34137(4) 0.0181(3) Uani 0.85 1 d . . P A 1
Ag20 Ag 0.1171(3) 0.1414(6) 0.3418(3) 0.0181(3) Uani 0.12 1 d . . P A 2
Ag21 Ag 0.1209(13) 0.438(2) 0.2957(12) 0.0181(3) Uani 0.03 1 d . . P A 2
H1M H -0.053914 0.219500 0.197906 0.050 Uiso 0.7 1 d . U P B 1
H2M H 0.019900 0.288100 0.201200 0.050 Uiso 0.7 1 d . U P C 1
H3M H -0.0300(16) 0.2421(6) 0.1837(3) 0.050 Uiso 0.3 1 d D U P D 2
H4M H -0.0569(4) 0.3122(5) 0.2175(19) 0.050 Uiso 0.3 1 d D U P E 2
Rh1 Rh -0.00360(4) 0.26858(7) 0.23587(4) 0.0127(3) Uani 1 1 d D . . . .
Se1 Se 0.05075(6) 0.41881(10) 0.38529(5) 0.0247(4) Uani 1 1 d . . . . .
Se2 Se 0.10359(6) 0.53525(12) 0.32270(6) 0.0328(4) Uani 1 1 d . . . . .
Se3 Se 0.16976(6) 0.35726(11) 0.33979(6) 0.0311(4) Uani 1 1 d . . . . .
Se8 Se -0.11057(6) 0.41126(11) 0.30668(6) 0.0276(4) Uani 1 1 d . . . . .
Se9 Se -0.03911(5) 0.04210(10) 0.32560(5) 0.0226(4) Uani 1 1 d . . . . .
Se10 Se -0.14098(6) 0.07399(10) 0.22333(5) 0.0215(4) Uani 1 1 d . . . . .
Se11 Se 0.06264(6) -0.00620(10) 0.30296(6) 0.0260(4) Uani 1 1 d . . . . .
Se12 Se 0.13258(6) -0.00791(11) 0.23129(5) 0.0258(4) Uani 1 1 d . . . . .
Se13 Se 0.15123(5) 0.22828(10) 0.19546(5) 0.0203(4) Uani 1 1 d . . . . .
Se14 Se 0.04403(5) 0.13104(9) 0.11835(5) 0.0179(3) Uani 1 1 d . . . . .
Se15 Se -0.02838(6) -0.02363(10) 0.18385(5) 0.0204(4) Uani 1 1 d . . . . .
Se16 Se -0.08522(5) 0.10792(10) 0.09329(5) 0.0196(4) Uani 1 1 d . . . . .
Se17 Se 0.00922(6) 0.39288(10) 0.09751(5) 0.0245(4) Uani 1 1 d . . . . .
Se18 Se -0.11174(6) 0.32292(10) 0.07121(5) 0.0224(4) Uani 1 1 d . . . . .
Se19 Se -0.10556(6) 0.48642(10) 0.14261(5) 0.0225(4) Uani 1 1 d . . . . .
Se20 Se -0.06135(6) 0.56461(11) 0.25358(6) 0.0287(4) Uani 1 1 d . . . . .
Se21 Se 0.03647(6) 0.59414(10) 0.18960(5) 0.0241(4) Uani 1 1 d . . . . .
Se22 Se 0.12163(6) 0.43507(10) 0.20141(6) 0.0246(4) Uani 1 1 d . . . . .
Se23 Se -0.17727(6) 0.19793(11) 0.12176(6) 0.0286(4) Uani 1 1 d . . . . .
Se24 Se -0.18912(6) 0.33014(11) 0.20102(5) 0.0261(4) Uani 1 1 d . . . . .
P1 P 0.08069(16) 0.5285(3) 0.37615(15) 0.0264(10) Uani 1 1 d . . . . .
P2 P 0.21399(16) 0.2548(3) 0.34678(15) 0.0323(12) Uani 1 1 d . . . . .
P4 P -0.13971(16) 0.3407(3) 0.34353(14) 0.0242(10) Uani 1 1 d . . . . .
P5 P -0.11111(14) 0.0091(3) 0.28384(14) 0.0202(9) Uani 1 1 d . . . . .
P6 P 0.11833(16) -0.0562(3) 0.28638(14) 0.0233(10) Uani 1 1 d . . . . .
P7 P 0.11860(14) 0.1621(3) 0.13644(13) 0.0194(9) Uani 1 1 d . . . . .
P8 P -0.07925(14) -0.0078(2) 0.11685(13) 0.0187(9) Uani 1 1 d . . . . .
P9 P -0.06148(15) 0.3717(3) 0.04684(13) 0.0213(10) Uani 1 1 d . . . . .
P10 P -0.10116(16) 0.5842(3) 0.18503(15) 0.0251(10) Uani 1 1 d . . . . .
P11 P 0.10924(14) 0.5563(3) 0.20049(13) 0.0209(10) Uani 1 1 d . . . . .
P12 P -0.22322(14) 0.2765(3) 0.13670(14) 0.0257(10) Uani 1 1 d . . . . .
O1 O 0.1237(4) 0.5518(8) 0.4202(4) 0.037(3) Uani 1 1 d . . . . .
O2 O 0.0435(4) 0.5955(7) 0.3717(4) 0.035(3) Uani 1 1 d . . . . .
O3 O 0.2602(4) 0.2572(9) 0.3908(4) 0.045(3) Uani 1 1 d . . . . .
O4 O 0.2374(4) 0.2558(7) 0.3119(4) 0.037(3) Uani 1 1 d . . . . .
O5 O 0.0879(5) 0.2205(9) 0.4808(4) 0.046(4) Uani 1 1 d . . . . .
O6 O 0.0330(5) 0.1082(8) 0.4420(5) 0.049(4) Uani 1 1 d . . . . .
O7 O -0.1116(4) 0.3479(7) 0.3944(4) 0.031(3) Uani 1 1 d . . . . .
O8 O -0.1908(4) 0.3729(8) 0.3390(4) 0.034(3) Uani 1 1 d . . . . .
O9 O -0.1132(4) -0.0789(7) 0.2736(4) 0.027(3) Uani 1 1 d . . . . .
O10 O -0.1470(3) 0.0142(6) 0.3077(3) 0.018(2) Uani 1 1 d . . . . .
O11 O 0.1664(4) -0.0560(7) 0.3278(4) 0.036(3) Uani 1 1 d . . . . .
O12 O 0.1104(4) -0.1456(7) 0.2785(4) 0.029(3) Uani 1 1 d . . . . .
O13 O 0.1166(4) 0.2079(7) 0.0947(4) 0.027(3) Uani 1 1 d . . . . .
O14 O 0.1537(4) 0.0907(7) 0.1412(3) 0.023(3) Uani 1 1 d . . . . .
O15 O -0.0699(4) -0.0669(7) 0.0848(4) 0.025(3) Uani 1 1 d . . . . .
O16 O -0.1277(4) -0.0416(7) 0.1181(3) 0.028(3) Uani 1 1 d . . . . .
O17 O -0.0558(4) 0.3206(6) 0.0099(3) 0.024(3) Uani 1 1 d . . . . .
O18 O -0.0824(5) 0.4433(7) 0.0161(4) 0.039(3) Uani 1 1 d . . . . .
O19 O -0.1539(4) 0.6109(7) 0.1775(4) 0.035(3) Uani 1 1 d . . . . .
O20 O -0.0810(4) 0.6582(7) 0.1709(4) 0.030(3) Uani 1 1 d . . . . .
O21 O 0.1423(4) 0.6013(7) 0.2431(4) 0.027(3) Uani 1 1 d . . . . .
O22 O 0.1237(4) 0.5975(6) 0.1647(3) 0.023(3) Uani 1 1 d . . . . .
O23 O -0.2398(4) 0.3490(8) 0.1050(4) 0.034(3) Uani 1 1 d . . . . .
O24 O -0.2739(4) 0.2396(7) 0.1309(4) 0.028(3) Uani 1 1 d . . . . .
O25 O 0.1899(15) 0.933(2) 0.4503(11) 0.178(13) Uani 1 1 d . U . . .
H25 H 0.176702 0.897813 0.432584 0.267 Uiso 1 1 calc R U . . .
O26 O 0.1076(10) 0.8516(19) 0.4277(9) 0.136(9) Uani 1 1 d . U . . .
H26 H 0.081054 0.855106 0.430142 0.203 Uiso 1 1 calc R U . . .
O27 O 0.2554(13) 0.837(2) 0.5047(12) 0.077(10) Uani 0.5 1 d D U P . .
H27 H 0.282863 0.832173 0.524356 0.115 Uiso 0.5 1 calc R U P . .
O29 O 0.7799(16) 0.256(2) 0.4136(15) 0.104(10) Uani 0.5 1 d D U P F 1
H29 H 0.801388 0.272161 0.405474 0.156 Uiso 0.5 1 calc R U P F 1
O28 O 0.8855(10) 0.2099(18) 0.4948(9) 0.046(7) Uani 0.5 1 d . U P G 1
H28 H 0.890913 0.253235 0.507033 0.069 Uiso 0.5 1 calc R U P G 1
O29B O 0.7971(14) 0.285(3) 0.4573(15) 0.104(10) Uani 0.5 1 d D . P H 2
H29B H 0.781910 0.244758 0.446605 0.156 Uiso 0.5 1 calc R U P H 2
C1 C 0.1692(7) 0.5102(17) 0.4359(7) 0.063(6) Uani 1 1 d . . . . .
H1 H 0.166632 0.466186 0.415662 0.076 Uiso 1 1 calc R U . . .
C2 C 0.1788(8) 0.4782(17) 0.4806(7) 0.070(7) Uani 1 1 d . . . . .
H2A H 0.186361 0.520615 0.501713 0.105 Uiso 1 1 calc R U . . .
H2B H 0.206046 0.442579 0.488932 0.105 Uiso 1 1 calc R U . . .
H2C H 0.150410 0.450730 0.480363 0.105 Uiso 1 1 calc R U . . .
C3 C 0.2069(8) 0.564(2) 0.4344(8) 0.088(9) Uani 1 1 d . . . . .
H3A H 0.200145 0.578372 0.404057 0.132 Uiso 1 1 calc R U . . .
H3B H 0.238262 0.538798 0.446849 0.132 Uiso 1 1 calc R U . . .
H3C H 0.207122 0.610514 0.451259 0.132 Uiso 1 1 calc R U . . .
C4 C 0.0153(7) 0.5987(13) 0.3999(7) 0.045(5) Uani 1 1 d . . . . .
H4 H 0.022166 0.552541 0.419343 0.054 Uiso 1 1 calc R U . . .
C5 C 0.0329(9) 0.6723(16) 0.4269(9) 0.073(8) Uani 1 1 d . . . . .
H5A H 0.031059 0.715701 0.407426 0.110 Uiso 1 1 calc R U . . .
H5B H 0.066141 0.665335 0.447266 0.110 Uiso 1 1 calc R U . . .
H5C H 0.012661 0.683034 0.443300 0.110 Uiso 1 1 calc R U . . .
C6 C -0.0344(9) 0.604(2) 0.3739(9) 0.091(11) Uani 1 1 d . . . . .
H6A H -0.040574 0.649583 0.355357 0.136 Uiso 1 1 calc R U . . .
H6B H -0.052440 0.607134 0.392790 0.136 Uiso 1 1 calc R U . . .
H6C H -0.044452 0.557582 0.355516 0.136 Uiso 1 1 calc R U . . .
C7 C 0.2587(8) 0.2478(14) 0.4338(6) 0.049(5) Uani 1 1 d . . . . .
H7 H 0.224965 0.236218 0.430110 0.059 Uiso 1 1 calc R U . . .
C8 C 0.2894(7) 0.1781(14) 0.4536(6) 0.054(6) Uani 1 1 d . . . . .
H8A H 0.276216 0.132895 0.435172 0.081 Uiso 1 1 calc R U . . .
H8B H 0.289566 0.168703 0.482786 0.081 Uiso 1 1 calc R U . . .
H8C H 0.322181 0.187373 0.455794 0.081 Uiso 1 1 calc R U . . .
C9 C 0.2739(8) 0.3216(16) 0.4590(8) 0.070(7) Uani 1 1 d . . . . .
H9A H 0.308504 0.328674 0.467564 0.105 Uiso 1 1 calc R U . . .
H9B H 0.266321 0.319307 0.485073 0.105 Uiso 1 1 calc R U . . .
H9C H 0.256828 0.364928 0.440659 0.105 Uiso 1 1 calc R U . . .
C10 C 0.2687(6) 0.3166(12) 0.3106(7) 0.043(5) Uani 1 1 d . . . . .
H10 H 0.269491 0.357177 0.332220 0.052 Uiso 1 1 calc R U . . .
C11 C 0.3193(7) 0.2802(15) 0.3241(10) 0.076(8) Uani 1 1 d . . . . .
H11A H 0.329457 0.259155 0.353617 0.114 Uiso 1 1 calc R U . . .
H11B H 0.342180 0.319809 0.323386 0.114 Uiso 1 1 calc R U . . .
H11C H 0.318346 0.238764 0.303698 0.114 Uiso 1 1 calc R U . . .
C12 C 0.2537(8) 0.3507(14) 0.2678(8) 0.061(7) Uani 1 1 d . . . . .
H12A H 0.220657 0.369413 0.258887 0.092 Uiso 1 1 calc R U . . .
H12B H 0.255235 0.311991 0.246942 0.092 Uiso 1 1 calc R U . . .
H12C H 0.274832 0.393944 0.268572 0.092 Uiso 1 1 calc R U . . .
C13 C 0.0670(6) 0.2549(13) 0.5106(6) 0.039(4) Uani 1 1 d . . . . .
H13 H 0.031365 0.248489 0.497796 0.047 Uiso 1 1 calc R U . . .
C14 C 0.0878(8) 0.2121(15) 0.5531(6) 0.054(6) Uani 1 1 d . . . . .
H14A H 0.081020 0.156897 0.547845 0.080 Uiso 1 1 calc R U . . .
H14B H 0.073322 0.231182 0.572972 0.080 Uiso 1 1 calc R U . . .
H14C H 0.122503 0.220202 0.566070 0.080 Uiso 1 1 calc R U . . .
C15 C 0.0794(8) 0.3399(13) 0.5141(7) 0.054(5) Uani 1 1 d . . . . .
H15A H 0.114291 0.346011 0.524751 0.080 Uiso 1 1 calc R U . . .
H15B H 0.067521 0.364631 0.534518 0.080 Uiso 1 1 calc R U . . .
H15C H 0.064515 0.364123 0.485373 0.080 Uiso 1 1 calc R U . . .
C16 C 0.0557(7) 0.0318(12) 0.4433(7) 0.046(5) Uani 1 1 d . . . . .
H16 H 0.064195 0.024410 0.417220 0.055 Uiso 1 1 calc R U . . .
C17 C 0.1008(8) 0.0286(17) 0.4858(7) 0.070(7) Uani 1 1 d . . . . .
H17A H 0.091304 0.032108 0.510833 0.105 Uiso 1 1 calc R U . . .
H17B H 0.121952 0.071818 0.486517 0.105 Uiso 1 1 calc R U . . .
H17C H 0.117692 -0.020098 0.487110 0.105 Uiso 1 1 calc R U . . .
C18 C 0.0199(8) -0.0245(14) 0.4437(7) 0.058(6) Uani 1 1 d . . . . .
H18A H 0.008188 -0.010626 0.466418 0.087 Uiso 1 1 calc R U . . .
H18B H 0.034492 -0.075856 0.449693 0.087 Uiso 1 1 calc R U . . .
H18C H -0.006860 -0.024642 0.415262 0.087 Uiso 1 1 calc R U . . .
C19 C -0.1023(7) 0.4253(11) 0.4156(6) 0.037(4) Uani 1 1 d . . . . .
H19 H -0.111705 0.465737 0.392383 0.044 Uiso 1 1 calc R U . . .
C20 C -0.1350(7) 0.4324(14) 0.4416(6) 0.050(6) Uani 1 1 d . . . . .
H20A H -0.126433 0.392525 0.464223 0.075 Uiso 1 1 calc R U . . .
H20B H -0.168551 0.425809 0.421808 0.075 Uiso 1 1 calc R U . . .
H20C H -0.130814 0.483410 0.455277 0.075 Uiso 1 1 calc R U . . .
C21 C -0.0527(7) 0.4335(13) 0.4417(7) 0.048(5) Uani 1 1 d . . . . .
H21A H -0.043219 0.395182 0.465190 0.073 Uiso 1 1 calc R U . . .
H21B H -0.046597 0.485409 0.454368 0.073 Uiso 1 1 calc R U . . .
H21C H -0.033951 0.425688 0.423651 0.073 Uiso 1 1 calc R U . . .
C22 C -0.2306(6) 0.3775(12) 0.2961(6) 0.035(4) Uani 1 1 d . . . . .
H22 H -0.219403 0.359492 0.272996 0.043 Uiso 1 1 calc R U . . .
C23 C -0.2691(7) 0.3272(16) 0.2968(7) 0.057(6) Uani 1 1 d . . . . .
H23A H -0.256053 0.275903 0.307207 0.086 Uiso 1 1 calc R U . . .
H23B H -0.293813 0.322926 0.267330 0.086 Uiso 1 1 calc R U . . .
H23C H -0.283197 0.348877 0.316390 0.086 Uiso 1 1 calc R U . . .
C24 C -0.2450(8) 0.4611(14) 0.2884(7) 0.053(5) Uani 1 1 d . . . . .
H24A H -0.270264 0.467184 0.259392 0.080 Uiso 1 1 calc R U . . .
H24B H -0.217100 0.492182 0.290471 0.080 Uiso 1 1 calc R U . . .
H24C H -0.256846 0.478422 0.310539 0.080 Uiso 1 1 calc R U . . .
C25 C -0.0754(6) -0.1239(11) 0.2673(6) 0.031(4) Uani 1 1 d . . . . .
H25A H -0.049857 -0.088089 0.266412 0.037 Uiso 1 1 calc R U . . .
C26 C -0.0536(8) -0.1788(15) 0.3067(8) 0.062(7) Uani 1 1 d . . . . .
H26A H -0.044104 -0.149067 0.333831 0.093 Uiso 1 1 calc R U . . .
H26B H -0.025494 -0.204731 0.305255 0.093 Uiso 1 1 calc R U . . .
H26C H -0.077552 -0.217453 0.306134 0.093 Uiso 1 1 calc R U . . .
C27 C -0.0957(7) -0.1675(12) 0.2247(7) 0.042(5) Uani 1 1 d . . . . .
H27A H -0.112454 -0.131577 0.200996 0.062 Uiso 1 1 calc R U . . .
H27B H -0.118231 -0.206711 0.226500 0.062 Uiso 1 1 calc R U . . .
H27C H -0.069580 -0.192560 0.219106 0.062 Uiso 1 1 calc R U . . .
C28 C -0.1370(6) -0.0309(10) 0.3482(5) 0.024(3) Uani 1 1 d . . . . .
H28A H -0.105140 -0.056737 0.356329 0.029 Uiso 1 1 calc R U . . .
C29 C -0.1350(8) 0.0229(12) 0.3842(6) 0.045(5) Uani 1 1 d . . . . .
H29A H -0.108817 0.059870 0.389510 0.068 Uiso 1 1 calc R U . . .
H29C H -0.129382 -0.006788 0.410785 0.068 Uiso 1 1 calc R U . . .
H29D H -0.165426 0.050711 0.375769 0.068 Uiso 1 1 calc R U . . .
C30 C -0.1750(7) -0.0914(12) 0.3389(6) 0.043(5) Uani 1 1 d . . . . .
H30A H -0.206274 -0.066609 0.331233 0.064 Uiso 1 1 calc R U . . .
H30B H -0.168162 -0.123573 0.364830 0.064 Uiso 1 1 calc R U . . .
H30C H -0.175300 -0.123619 0.314547 0.064 Uiso 1 1 calc R U . . .
C31 C 0.2078(7) -0.1000(14) 0.3270(7) 0.055(5) Uani 1 1 d . . . . .
H31 H 0.201005 -0.119841 0.296935 0.066 Uiso 1 1 calc R U . . .
C32 C 0.2462(9) -0.0408(16) 0.3391(12) 0.094(10) Uani 1 1 d . . . . .
H32A H 0.235173 0.003704 0.319582 0.140 Uiso 1 1 calc R U . . .
H32B H 0.274844 -0.062690 0.336348 0.140 Uiso 1 1 calc R U . . .
H32C H 0.254030 -0.024348 0.369237 0.140 Uiso 1 1 calc R U . . .
C33 C 0.2163(8) -0.1657(14) 0.3583(9) 0.068(7) Uani 1 1 d . . . . .
H33A H 0.236418 -0.148239 0.387759 0.102 Uiso 1 1 calc R U . . .
H33B H 0.232529 -0.207678 0.349711 0.102 Uiso 1 1 calc R U . . .
H33C H 0.185551 -0.184195 0.358037 0.102 Uiso 1 1 calc R U . . .
C34 C 0.0668(7) -0.1789(12) 0.2478(7) 0.043(4) Uani 1 1 d . . . . .
H34 H 0.040927 -0.138968 0.239353 0.052 Uiso 1 1 calc R U . . .
C35 C 0.0536(9) -0.2427(12) 0.2710(8) 0.054(6) Uani 1 1 d . . . . .
H35A H 0.078803 -0.281952 0.279508 0.080 Uiso 1 1 calc R U . . .
H35B H 0.023257 -0.265764 0.251584 0.080 Uiso 1 1 calc R U . . .
H35C H 0.049911 -0.222368 0.297033 0.080 Uiso 1 1 calc R U . . .
C36 C 0.0746(10) -0.2042(13) 0.2079(8) 0.067(7) Uani 1 1 d . . . . .
H36A H 0.083547 -0.159558 0.194615 0.100 Uiso 1 1 calc R U . . .
H36B H 0.045058 -0.227014 0.187052 0.100 Uiso 1 1 calc R U . . .
H36C H 0.100398 -0.242526 0.216107 0.100 Uiso 1 1 calc R U . . .
C37 C 0.1560(6) 0.2524(12) 0.0916(6) 0.035(4) Uani 1 1 d . . . . .
H37 H 0.187065 0.237676 0.115351 0.042 Uiso 1 1 calc R U . . .
C38 C 0.1445(7) 0.3365(12) 0.0956(7) 0.045(5) Uani 1 1 d . . . . .
H38A H 0.113603 0.349416 0.072465 0.067 Uiso 1 1 calc R U . . .
H38B H 0.169633 0.369047 0.092793 0.067 Uiso 1 1 calc R U . . .
H38C H 0.142749 0.345239 0.124078 0.067 Uiso 1 1 calc R U . . .
C39 C 0.1574(10) 0.2369(16) 0.0482(8) 0.071(8) Uani 1 1 d . . . . .
H39A H 0.124922 0.241130 0.025789 0.106 Uiso 1 1 calc R U . . .
H39B H 0.169697 0.184794 0.047833 0.106 Uiso 1 1 calc R U . . .
H39C H 0.178320 0.274554 0.042395 0.106 Uiso 1 1 calc R U . . .
C40 C 0.1458(6) 0.0361(11) 0.1058(6) 0.030(4) Uani 1 1 d . . . . .
H40 H 0.119784 0.056722 0.079068 0.036 Uiso 1 1 calc R U . . .
C41 C 0.1289(7) -0.0374(11) 0.1179(6) 0.038(4) Uani 1 1 d . . . . .
H41A H 0.153249 -0.057207 0.145010 0.057 Uiso 1 1 calc R U . . .
H41B H 0.123264 -0.075282 0.094570 0.057 Uiso 1 1 calc R U . . .
H41C H 0.098973 -0.028340 0.122170 0.057 Uiso 1 1 calc R U . . .
C42 C 0.1894(9) 0.0303(15) 0.0973(9) 0.066(7) Uani 1 1 d . . . . .
H42A H 0.202176 0.082031 0.096694 0.099 Uiso 1 1 calc R U . . .
H42B H 0.182245 0.005119 0.069054 0.099 Uiso 1 1 calc R U . . .
H42C H 0.213249 -0.000205 0.120316 0.099 Uiso 1 1 calc R U . . .
C43 C -0.0332(7) -0.0543(12) 0.0671(6) 0.037(4) Uani 1 1 d . . . . .
H43 H -0.017008 -0.003872 0.078047 0.044 Uiso 1 1 calc R U . . .
C44 C 0.0028(8) -0.1190(14) 0.0846(7) 0.052(6) Uani 1 1 d . . . . .
H44A H 0.009555 -0.126702 0.115675 0.078 Uiso 1 1 calc R U . . .
H44B H 0.032455 -0.105671 0.080915 0.078 Uiso 1 1 calc R U . . .
H44C H -0.010463 -0.166640 0.068648 0.078 Uiso 1 1 calc R U . . .
C45 C -0.0558(9) -0.0523(12) 0.0187(6) 0.049(6) Uani 1 1 d . . . . .
H45A H -0.073504 -0.100336 0.007983 0.074 Uiso 1 1 calc R U . . .
H45B H -0.030932 -0.046681 0.006843 0.074 Uiso 1 1 calc R U . . .
H45C H -0.077984 -0.008539 0.009409 0.074 Uiso 1 1 calc R U . . .
C46 C -0.1755(6) -0.0235(11) 0.0858(6) 0.030(4) Uani 1 1 d . . . . .
H46 H -0.177176 0.033210 0.079960 0.036 Uiso 1 1 calc R U . . .
C47 C -0.2092(7) -0.0425(14) 0.1076(7) 0.052(6) Uani 1 1 d . . . . .
H47A H -0.207636 -0.097857 0.113863 0.078 Uiso 1 1 calc R U . . .
H47B H -0.241902 -0.028614 0.088286 0.078 Uiso 1 1 calc R U . . .
H47C H -0.200075 -0.013463 0.134898 0.078 Uiso 1 1 calc R U . . .
C48 C -0.1849(7) -0.0658(15) 0.0434(6) 0.054(6) Uani 1 1 d . . . . .
H48A H -0.183444 -0.029222 0.021452 0.081 Uiso 1 1 calc R U . . .
H48B H -0.216679 -0.089580 0.033234 0.081 Uiso 1 1 calc R U . . .
H48C H -0.160508 -0.105837 0.048150 0.081 Uiso 1 1 calc R U . . .
C49 C -0.0363(6) 0.2423(9) 0.0201(5) 0.022(3) Uani 1 1 d . U . . .
H49 H -0.029948 0.230354 0.051260 0.026 Uiso 1 1 calc R U . . .
C50 C -0.0746(7) 0.1869(10) -0.0095(5) 0.030(4) Uani 1 1 d . U . . .
H50A H -0.101953 0.185885 -0.000657 0.045 Uiso 1 1 calc R U . . .
H50B H -0.060970 0.134988 -0.007037 0.045 Uiso 1 1 calc R U . . .
H50C H -0.085203 0.204423 -0.039832 0.045 Uiso 1 1 calc R U . . .
C51 C 0.0086(6) 0.2404(11) 0.0134(5) 0.029(4) Uani 1 1 d . U . . .
H51A H 0.001791 0.242696 -0.017845 0.044 Uiso 1 1 calc R U . . .
H51B H 0.025735 0.192584 0.025611 0.044 Uiso 1 1 calc R U . . .
H51C H 0.028331 0.284699 0.028068 0.044 Uiso 1 1 calc R U . . .
C52 C -0.0895(10) 0.5172(12) 0.0312(7) 0.060(6) Uani 1 1 d . . . . .
H52 H -0.080694 0.514419 0.063443 0.072 Uiso 1 1 calc R U . . .
C53 C -0.1421(10) 0.5382(15) 0.0094(8) 0.071(7) Uani 1 1 d . . . . .
H53A H -0.150405 0.545720 -0.021899 0.106 Uiso 1 1 calc R U . . .
H53B H -0.148171 0.586008 0.022167 0.106 Uiso 1 1 calc R U . . .
H53C H -0.161679 0.496616 0.013816 0.106 Uiso 1 1 calc R U . . .
C54 C -0.0580(11) 0.5741(15) 0.0223(9) 0.099(10) Uani 1 1 d . . . . .
H54A H -0.024871 0.555240 0.034129 0.148 Uiso 1 1 calc R U . . .
H54B H -0.059761 0.623320 0.035997 0.148 Uiso 1 1 calc R U . . .
H54C H -0.068457 0.581320 -0.009298 0.148 Uiso 1 1 calc R U . . .
C55 C -0.1885(9) 0.5570(15) 0.1803(8) 0.056(5) Uani 1 1 d . . . . .
H55 H -0.173502 0.504936 0.188134 0.068 Uiso 1 1 calc R U . . .
C56 C -0.2053(11) 0.5839(19) 0.2148(9) 0.090(9) Uani 1 1 d . . . . .
H56A H -0.184407 0.562673 0.243032 0.134 Uiso 1 1 calc R U . . .
H56B H -0.238258 0.566241 0.207741 0.134 Uiso 1 1 calc R U . . .
H56C H -0.204321 0.640316 0.216144 0.134 Uiso 1 1 calc R U . . .
C57 C -0.2304(10) 0.553(2) 0.1367(10) 0.103(12) Uani 1 1 d . . . . .
H57A H -0.244438 0.604515 0.128729 0.154 Uiso 1 1 calc R U . . .
H57B H -0.254651 0.517591 0.138828 0.154 Uiso 1 1 calc R U . . .
H57C H -0.219194 0.534529 0.114421 0.154 Uiso 1 1 calc R U . . .
C58 C -0.0992(8) 0.6827(12) 0.1242(6) 0.042(4) Uani 1 1 d . U . . .
H58 H -0.106359 0.636890 0.104484 0.051 Uiso 1 1 calc R U . . .
C59 C -0.1432(10) 0.732(2) 0.1140(10) 0.099(9) Uani 1 1 d . U . . .
H59A H -0.133615 0.784459 0.124995 0.148 Uiso 1 1 calc R U . . .
H59B H -0.163583 0.710179 0.128027 0.148 Uiso 1 1 calc R U . . .
H59C H -0.161089 0.733827 0.082395 0.148 Uiso 1 1 calc R U . . .
C60 C -0.0617(10) 0.7303(19) 0.1192(10) 0.094(9) Uani 1 1 d . U . . .
H60A H -0.056506 0.776167 0.137702 0.140 Uiso 1 1 calc R U . . .
H60B H -0.071635 0.746019 0.088704 0.140 Uiso 1 1 calc R U . . .
H60C H -0.031955 0.700525 0.127979 0.140 Uiso 1 1 calc R U . . .
C61 C 0.1924(6) 0.5818(11) 0.2718(5) 0.029(4) Uani 1 1 d . . . . .
H61 H 0.192495 0.530397 0.285420 0.035 Uiso 1 1 calc R U . . .
C62 C 0.2077(6) 0.6407(11) 0.3063(6) 0.038(5) Uani 1 1 d . . . . .
H62A H 0.204629 0.691939 0.293177 0.057 Uiso 1 1 calc R U . . .
H62B H 0.241139 0.631568 0.325597 0.057 Uiso 1 1 calc R U . . .
H62C H 0.187387 0.637635 0.323289 0.057 Uiso 1 1 calc R U . . .
C63 C 0.2251(6) 0.5779(12) 0.2468(6) 0.037(5) Uani 1 1 d . . . . .
H63A H 0.208887 0.549916 0.219374 0.056 Uiso 1 1 calc R U . . .
H63B H 0.254708 0.550941 0.264354 0.056 Uiso 1 1 calc R U . . .
H63C H 0.232699 0.630241 0.240403 0.056 Uiso 1 1 calc R U . . .
C64 C 0.0989(6) 0.5821(10) 0.1185(5) 0.027(3) Uani 1 1 d . U . . .
H64 H 0.075717 0.538619 0.114062 0.033 Uiso 1 1 calc R U . . .
C65 C 0.0724(7) 0.6543(12) 0.0970(7) 0.046(5) Uani 1 1 d . U . . .
H65A H 0.045875 0.663463 0.106439 0.069 Uiso 1 1 calc R U . . .
H65B H 0.059825 0.648133 0.065293 0.069 Uiso 1 1 calc R U . . .
H65C H 0.094472 0.698309 0.105458 0.069 Uiso 1 1 calc R U . . .
C66 C 0.1366(9) 0.5599(15) 0.1021(7) 0.061(6) Uani 1 1 d . U . . .
H66A H 0.163596 0.595778 0.113684 0.091 Uiso 1 1 calc R U . . .
H66B H 0.123302 0.561954 0.070222 0.091 Uiso 1 1 calc R U . . .
H66C H 0.147637 0.507445 0.111779 0.091 Uiso 1 1 calc R U . . .
C67 C -0.2478(7) 0.3442(13) 0.0580(6) 0.039(4) Uani 1 1 d . . . . .
H67 H -0.220641 0.314757 0.055342 0.047 Uiso 1 1 calc R U . . .
C68 C -0.2927(8) 0.3046(17) 0.0321(7) 0.068(7) Uani 1 1 d . . . . .
H68A H -0.290186 0.250027 0.040171 0.102 Uiso 1 1 calc R U . . .
H68B H -0.298657 0.309349 0.001017 0.102 Uiso 1 1 calc R U . . .
H68C H -0.319278 0.328167 0.037658 0.102 Uiso 1 1 calc R U . . .
C69 C -0.2446(9) 0.4265(15) 0.0450(7) 0.069(7) Uani 1 1 d . . . . .
H69A H -0.245068 0.427847 0.015365 0.104 Uiso 1 1 calc R U . . .
H69B H -0.214778 0.449593 0.065245 0.104 Uiso 1 1 calc R U . . .
H69C H -0.271995 0.455722 0.045903 0.104 Uiso 1 1 calc R U . . .
C70 C -0.2777(6) 0.1697(11) 0.1536(6) 0.034(4) Uani 1 1 d . . . . .
H70 H -0.244856 0.150051 0.171360 0.041 Uiso 1 1 calc R U . . .
C71 C -0.3025(8) 0.1900(14) 0.1825(7) 0.053(5) Uani 1 1 d . . . . .
H71A H -0.288220 0.236741 0.198908 0.079 Uiso 1 1 calc R U . . .
H71B H -0.299329 0.147502 0.202916 0.079 Uiso 1 1 calc R U . . .
H71C H -0.336530 0.199110 0.165054 0.079 Uiso 1 1 calc R U . . .
C72 C -0.3029(9) 0.1137(13) 0.1181(7) 0.061(6) Uani 1 1 d . . . . .
H72A H -0.335560 0.131883 0.101416 0.091 Uiso 1 1 calc R U . . .
H72B H -0.304192 0.063193 0.130819 0.091 Uiso 1 1 calc R U . . .
H72C H -0.285518 0.109082 0.098623 0.091 Uiso 1 1 calc R U . . .
C73 C 0.1857(15) 1.002(2) 0.4281(12) 0.121(12) Uani 1 1 d . U . . .
H73A H 0.190905 1.044850 0.448300 0.182 Uiso 1 1 calc R U . . .
H73B H 0.153528 1.005205 0.405131 0.182 Uiso 1 1 calc R U . . .
H73C H 0.209645 1.003151 0.414879 0.182 Uiso 1 1 calc R U . . .
C74 C 0.1033(16) 0.798(3) 0.3918(14) 0.153(15) Uani 1 1 d . U . . .
H74A H 0.103103 0.828118 0.366607 0.229 Uiso 1 1 calc R U . . .
H74B H 0.073390 0.769206 0.383623 0.229 Uiso 1 1 calc R U . . .
H74C H 0.130532 0.762804 0.401227 0.229 Uiso 1 1 calc R U . . .
C75 C 0.239(2) 0.763(2) 0.4849(19) 0.089(16) Uani 0.5 1 d D U P . .
H75A H 0.265961 0.726730 0.494729 0.134 Uiso 0.5 1 calc R U P . .
H75B H 0.227279 0.768595 0.453155 0.134 Uiso 0.5 1 calc R U P . .
H75C H 0.213449 0.744556 0.493342 0.134 Uiso 0.5 1 calc R U P . .
C77 C 0.795(2) 0.185(3) 0.4364(17) 0.079(10) Uani 0.5 1 d D U P F 1
H77A H 0.829322 0.185306 0.452486 0.118 Uiso 0.5 1 calc R U P F 1
H77B H 0.785683 0.142333 0.415472 0.118 Uiso 0.5 1 calc R U P F 1
H77C H 0.778569 0.178517 0.456882 0.118 Uiso 0.5 1 calc R U P F 1
C76 C 0.9163(13) 0.198(2) 0.4744(10) 0.032(8) Uani 0.5 1 d . U P G 1
H76A H 0.916036 0.242713 0.456431 0.048 Uiso 0.5 1 calc R U P G 1
H76B H 0.906312 0.151951 0.455853 0.048 Uiso 0.5 1 calc R U P G 1
H76C H 0.948758 0.189992 0.496280 0.048 Uiso 0.5 1 calc R U P G 1
C77B C 0.8452(15) 0.266(3) 0.4852(16) 0.079(10) Uani 0.5 1 d D . P H 2
H77D H 0.856891 0.303370 0.509174 0.118 Uiso 0.5 1 calc R U P H 2
H77E H 0.865679 0.267725 0.468443 0.118 Uiso 0.5 1 calc R U P H 2
H77F H 0.845876 0.214225 0.497055 0.118 Uiso 0.5 1 calc R U P H 2
Ag2 Ag -0.04491(7) 0.30941(16) 0.14571(8) 0.0214(5) Uani 0.7 1 d . . P A 1
Ag9 Ag -0.11029(10) 0.28158(11) 0.19195(10) 0.0159(5) Uani 0.7 1 d . . P A 1
Se4 Se 0.17528(7) 0.14684(12) 0.33932(6) 0.0294(5) Uani 0.9 1 d . . P A 1
Se5 Se 0.09951(7) 0.17367(12) 0.39773(6) 0.0249(4) Uani 0.9 1 d . . P A 1
Se6 Se -0.00675(6) 0.26363(12) 0.40607(6) 0.0263(4) Uani 0.9 1 d . . P A 1
Se7 Se -0.14922(6) 0.21734(11) 0.33121(6) 0.0233(4) Uani 0.9 1 d . . P A 1
P3 P 0.0540(2) 0.1887(3) 0.43445(16) 0.0269(12) Uani 0.9 1 d . . P A 1
Ag2B Ag -0.02604(19) 0.3158(4) 0.1471(2) 0.0214(5) Uani 0.3 1 d D . P A 2
Ag9B Ag -0.1073(3) 0.2539(3) 0.1888(3) 0.0159(5) Uani 0.3 1 d D . P A 2
Se4B Se 0.2057(7) 0.1563(11) 0.3364(6) 0.0294(5) Uani 0.1 1 d . . P A 2
Se5B Se 0.1418(6) 0.1971(10) 0.4207(5) 0.0249(4) Uani 0.1 1 d . . P A 2
Se6B Se 0.0109(6) 0.2133(11) 0.3955(5) 0.0263(4) Uani 0.1 1 d . . P A 2
Se7B Se -0.1138(6) 0.2247(10) 0.3358(5) 0.0233(4) Uani 0.1 1 d . . P A 2
P3B P 0.0856(19) 0.188(3) 0.4398(15) 0.0269(12) Uani 0.1 1 d . . P A 2

loop_
_atom_site_aniso_label
_atom_site_aniso_U_11
_atom_site_aniso_U_22
_atom_site_aniso_U_33
_atom_site_aniso_U_23
_atom_site_aniso_U_13
_atom_site_aniso_U_12
Ag1 0.0252(7) 0.0221(7) 0.0377(8) 0.0099(6) 0.0154(6) 0.0029(6)
Ag3 0.0163(6) 0.0216(7) 0.0227(6) 0.0055(5) 0.0008(5) 0.0042(5)
Ag4 0.0137(6) 0.0273(7) 0.0177(6) -0.0020(5) 0.0025(5) -0.0011(5)
Ag5 0.0140(6) 0.0197(7) 0.0132(6) -0.0034(5) -0.0027(5) -0.0011(5)
Ag6 0.0113(5) 0.0235(7) 0.0151(6) -0.0043(5) -0.0007(5) -0.0025(5)
Ag7 0.0158(6) 0.0224(7) 0.0184(6) -0.0011(5) 0.0039(5) -0.0006(5)
Ag8 0.0169(6) 0.0259(7) 0.0208(6) -0.0106(6) -0.0004(5) -0.0018(5)
Ag10 0.0115(6) 0.0296(8) 0.0190(6) 0.0001(5) 0.0023(5) -0.0025(5)
Ag11 0.0105(5) 0.0223(7) 0.0116(6) 0.0005(5) -0.0019(5) 0.0003(5)
Ag12 0.0140(5) 0.0177(7) 0.0174(6) -0.0022(5) 0.0023(5) 0.0004(5)
Ag13 0.0207(6) 0.0235(7) 0.0182(6) -0.0048(5) -0.0007(5) -0.0027(5)
Ag14 0.0269(7) 0.0244(8) 0.0244(7) 0.0002(6) 0.0026(6) -0.0020(6)
Ag15 0.0142(6) 0.0294(8) 0.0196(6) -0.0004(6) 0.0007(5) 0.0012(5)
Ag17 0.0143(6) 0.0225(7) 0.0176(6) 0.0022(5) 0.0010(5) 0.0013(5)
Ag18 0.0197(6) 0.0335(8) 0.0211(7) -0.0005(6) 0.0006(5) -0.0013(6)
Ag19 0.0185(6) 0.0338(8) 0.0181(6) -0.0031(6) -0.0022(5) 0.0027(6)
Ag16 0.0110(6) 0.0243(8) 0.0157(7) -0.0013(6) 0.0014(5) 0.0001(6)
Ag20 0.0110(6) 0.0243(8) 0.0157(7) -0.0013(6) 0.0014(5) 0.0001(6)
Ag21 0.0110(6) 0.0243(8) 0.0157(7) -0.0013(6) 0.0014(5) 0.0001(6)
Rh1 0.0105(5) 0.0136(6) 0.0103(6) -0.0007(5) -0.0003(5) 0.0002(5)
Se1 0.0227(9) 0.0275(10) 0.0209(9) -0.0047(8) 0.0051(7) -0.0011(7)
Se2 0.0269(9) 0.0465(13) 0.0220(9) -0.0004(9) 0.0060(8) -0.0045(9)
Se3 0.0179(8) 0.0335(11) 0.0328(10) -0.0059(9) -0.0006(8) -0.0046(8)
Se8 0.0249(9) 0.0331(11) 0.0248(9) -0.0012(8) 0.0096(8) 0.0037(8)
Se9 0.0130(8) 0.0265(10) 0.0230(9) 0.0013(7) 0.0010(7) -0.0018(7)
Se10 0.0163(8) 0.0263(10) 0.0176(8) -0.0009(7) 0.0016(7) -0.0017(7)
Se11 0.0267(9) 0.0236(10) 0.0290(9) 0.0076(8) 0.0120(8) 0.0114(8)
Se12 0.0192(8) 0.0327(11) 0.0220(9) 0.0052(8) 0.0043(7) 0.0074(7)
Se13 0.0151(8) 0.0236(9) 0.0191(8) -0.0049(7) 0.0029(7) -0.0041(7)
Se14 0.0127(7) 0.0207(9) 0.0158(8) 0.0010(7) 0.0006(6) -0.0024(6)
Se15 0.0183(8) 0.0210(9) 0.0167(8) 0.0035(7) 0.0009(7) -0.0019(7)
Se16 0.0176(8) 0.0210(9) 0.0140(8) 0.0003(7) -0.0007(6) -0.0021(7)
Se17 0.0216(8) 0.0272(10) 0.0200(8) -0.0068(7) 0.0027(7) -0.0031(7)
Se18 0.0196(8) 0.0255(10) 0.0150(8) -0.0012(7) -0.0013(7) -0.0013(7)
Se19 0.0174(8) 0.0189(9) 0.0225(9) -0.0015(7) -0.0022(7) 0.0026(7)
Se20 0.0277(9) 0.0286(10) 0.0239(9) -0.0002(8) 0.0034(8) 0.0054(8)
Se21 0.0224(8) 0.0217(9) 0.0206(9) -0.0011(7) -0.0004(7) -0.0018(7)
Se22 0.0222(8) 0.0199(9) 0.0315(10) 0.0041(8) 0.0100(8) -0.0013(7)
Se23 0.0144(8) 0.0433(12) 0.0216(9) -0.0060(8) -0.0003(7) 0.0022(8)
Se24 0.0198(8) 0.0334(11) 0.0194(8) 0.0009(8) 0.0012(7) 0.0075(7)
P1 0.022(2) 0.031(3) 0.022(2) -0.008(2) 0.0028(19) -0.005(2)
P2 0.015(2) 0.051(3) 0.022(2) 0.002(2) -0.0033(19) 0.006(2)
P4 0.024(2) 0.025(3) 0.018(2) -0.0032(19) 0.0011(18) 0.0069(19)
P5 0.0112(19) 0.025(3) 0.020(2) 0.0011(19) 0.0013(17) 0.0001(17)
P6 0.025(2) 0.024(3) 0.018(2) 0.0055(19) 0.0051(19) 0.0115(19)
P7 0.015(2) 0.023(2) 0.017(2) -0.0012(18) 0.0021(17) -0.0025(18)
P8 0.018(2) 0.020(2) 0.015(2) -0.0060(18) 0.0019(17) -0.0057(18)
P9 0.024(2) 0.017(2) 0.016(2) 0.0030(18) 0.0007(18) 0.0010(18)
P10 0.025(2) 0.019(2) 0.026(2) 0.0002(19) 0.004(2) 0.0053(19)
P11 0.016(2) 0.025(3) 0.017(2) -0.0014(18) 0.0015(17) -0.0084(18)
P12 0.012(2) 0.041(3) 0.019(2) 0.003(2) -0.0004(17) 0.0066(19)
O1 0.028(6) 0.052(9) 0.021(6) -0.019(6) -0.001(5) -0.016(6)
O2 0.039(7) 0.036(8) 0.036(7) -0.002(6) 0.021(6) -0.009(6)
O3 0.028(7) 0.061(10) 0.030(6) 0.003(6) -0.005(6) 0.010(7)
O4 0.026(6) 0.033(7) 0.036(7) -0.002(6) -0.004(6) 0.001(5)
O5 0.034(7) 0.082(10) 0.012(6) -0.002(6) -0.002(5) 0.028(7)
O6 0.057(9) 0.046(8) 0.048(9) 0.008(7) 0.024(7) 0.008(7)
O7 0.038(7) 0.029(6) 0.019(6) 0.001(5) 0.003(5) 0.008(5)
O8 0.021(6) 0.057(9) 0.018(6) -0.010(6) 0.002(5) -0.003(6)
O9 0.013(5) 0.036(7) 0.034(7) 0.007(5) 0.010(5) 0.001(5)
O10 0.013(5) 0.021(6) 0.019(5) 0.000(4) 0.004(4) -0.011(4)
O11 0.040(7) 0.033(7) 0.027(7) -0.001(6) 0.002(6) 0.014(6)
O12 0.022(6) 0.029(7) 0.038(7) 0.018(5) 0.013(5) 0.019(5)
O13 0.026(6) 0.039(7) 0.021(6) 0.000(5) 0.014(5) -0.009(5)
O14 0.011(5) 0.030(6) 0.021(6) -0.009(5) 0.000(5) -0.002(5)
O15 0.027(6) 0.024(7) 0.025(6) -0.010(5) 0.012(5) -0.009(5)
O16 0.023(5) 0.037(8) 0.016(5) -0.008(5) -0.001(4) -0.012(5)
O17 0.033(6) 0.015(5) 0.019(6) -0.010(5) 0.003(5) -0.007(4)
O18 0.053(8) 0.028(6) 0.027(7) 0.005(5) 0.006(6) 0.002(6)
O19 0.025(6) 0.039(8) 0.033(7) 0.006(6) 0.003(5) 0.008(5)
O20 0.032(7) 0.024(7) 0.027(6) -0.003(5) 0.004(5) -0.003(5)
O21 0.022(5) 0.037(7) 0.018(6) -0.003(5) 0.002(4) -0.003(5)
O22 0.023(6) 0.018(6) 0.017(5) -0.001(4) -0.004(4) -0.009(5)
O23 0.013(6) 0.053(9) 0.024(5) 0.010(6) -0.004(5) 0.010(6)
O24 0.017(6) 0.039(7) 0.018(6) 0.005(5) -0.003(5) 0.001(5)
O25 0.20(2) 0.150(17) 0.170(19) 0.033(14) 0.049(15) -0.003(15)
O26 0.146(17) 0.154(17) 0.110(14) 0.002(12) 0.053(13) 0.001(15)
O27 0.063(16) 0.081(16) 0.081(17) 0.034(13) 0.022(13) -0.008(13)
O29 0.099(13) 0.096(15) 0.108(16) 0.021(13) 0.029(12) -0.004(13)
O28 0.052(13) 0.059(15) 0.029(12) 0.010(11) 0.016(10) -0.009(11)
O29B 0.099(13) 0.096(15) 0.108(16) 0.021(13) 0.029(12) -0.004(13)
C1 0.024(8) 0.111(18) 0.041(10) -0.022(10) -0.003(8) -0.006(8)
C2 0.032(12) 0.11(2) 0.047(11) -0.005(11) -0.007(9) -0.001(12)
C3 0.029(9) 0.18(3) 0.038(13) 0.002(16) -0.005(10) -0.023(14)
C4 0.050(9) 0.047(12) 0.056(12) 0.001(9) 0.040(9) 0.002(9)
C5 0.052(14) 0.090(17) 0.073(16) -0.034(13) 0.018(12) -0.003(13)
C6 0.048(9) 0.17(3) 0.059(15) -0.043(17) 0.030(9) -0.005(13)
C7 0.038(11) 0.074(12) 0.019(7) -0.009(7) -0.007(8) 0.005(9)
C8 0.038(11) 0.088(14) 0.015(9) 0.000(9) -0.015(9) 0.010(10)
C9 0.043(13) 0.091(14) 0.051(13) -0.027(12) -0.008(11) 0.002(12)
C10 0.023(8) 0.031(10) 0.062(11) -0.002(9) 0.000(8) 0.001(6)
C11 0.025(9) 0.055(16) 0.13(2) 0.005(15) 0.013(12) 0.016(9)
C12 0.038(12) 0.058(15) 0.070(13) 0.013(10) 0.001(10) -0.020(10)
C13 0.020(9) 0.069(10) 0.021(8) -0.013(8) 0.000(7) 0.011(8)
C14 0.044(12) 0.082(15) 0.027(8) -0.004(9) 0.004(9) 0.009(11)
C15 0.047(12) 0.067(10) 0.035(11) -0.014(9) 0.003(10) 0.011(10)
C16 0.036(9) 0.039(9) 0.038(10) -0.002(9) -0.013(8) 0.006(7)
C17 0.047(11) 0.10(2) 0.036(11) 0.001(13) -0.012(9) 0.008(11)
C18 0.057(12) 0.063(11) 0.043(13) 0.011(11) 0.008(10) -0.005(10)
C19 0.052(9) 0.032(9) 0.021(9) -0.003(7) 0.007(7) 0.001(8)
C20 0.043(10) 0.073(16) 0.024(10) -0.009(10) 0.003(8) 0.011(11)
C21 0.045(8) 0.046(13) 0.048(12) -0.016(10) 0.011(8) 0.007(8)
C22 0.010(7) 0.066(10) 0.020(7) -0.011(8) -0.006(6) 0.004(7)
C23 0.028(9) 0.104(15) 0.034(11) -0.008(12) 0.005(8) -0.015(10)
C24 0.041(12) 0.072(11) 0.038(12) -0.001(10) 0.006(10) 0.015(9)
C25 0.010(7) 0.041(10) 0.039(8) 0.001(7) 0.007(6) 0.003(6)
C26 0.048(13) 0.071(17) 0.056(11) 0.022(11) 0.008(11) 0.020(11)
C27 0.033(10) 0.043(12) 0.048(9) -0.007(8) 0.015(8) -0.007(9)
C28 0.023(8) 0.028(8) 0.023(7) 0.010(5) 0.010(7) 0.000(6)
C29 0.070(15) 0.043(11) 0.034(9) -0.001(8) 0.033(10) -0.017(10)
C30 0.047(11) 0.048(11) 0.035(11) 0.006(8) 0.019(9) -0.020(9)
C31 0.033(9) 0.072(13) 0.044(12) 0.012(10) -0.005(9) 0.026(7)
C32 0.052(11) 0.063(15) 0.16(3) 0.011(17) 0.033(17) 0.018(10)
C33 0.044(13) 0.058(14) 0.081(17) 0.022(12) 0.001(12) 0.027(10)
C34 0.024(8) 0.040(11) 0.059(10) 0.011(8) 0.008(7) 0.017(7)
C35 0.077(15) 0.034(11) 0.064(14) -0.015(9) 0.044(13) -0.006(10)
C36 0.12(2) 0.029(12) 0.061(11) -0.006(10) 0.041(13) -0.032(13)
C37 0.022(8) 0.051(9) 0.033(9) 0.003(8) 0.011(8) -0.012(7)
C38 0.046(12) 0.047(8) 0.034(11) 0.004(9) 0.008(9) -0.017(9)
C39 0.10(2) 0.081(17) 0.059(12) -0.010(12) 0.057(14) -0.031(16)
C40 0.030(8) 0.032(8) 0.022(8) -0.013(6) 0.003(7) -0.003(7)
C41 0.039(10) 0.040(9) 0.026(10) -0.005(8) 0.002(8) -0.003(8)
C42 0.068(13) 0.062(16) 0.088(19) -0.040(14) 0.052(13) -0.014(12)
C43 0.040(9) 0.038(10) 0.041(8) -0.023(8) 0.026(7) -0.016(7)
C44 0.046(11) 0.085(16) 0.035(11) -0.007(10) 0.026(9) 0.011(10)
C45 0.084(15) 0.036(12) 0.038(8) 0.000(9) 0.035(9) 0.018(11)
C46 0.024(7) 0.039(11) 0.025(7) 0.003(7) 0.005(6) -0.005(7)
C47 0.035(9) 0.073(17) 0.054(13) -0.003(12) 0.023(10) -0.016(11)
C48 0.036(11) 0.084(17) 0.026(8) -0.018(10) -0.005(8) -0.014(11)
C49 0.023(6) 0.021(6) 0.011(6) -0.002(5) -0.005(5) 0.001(5)
C50 0.044(8) 0.026(8) 0.013(7) -0.011(7) 0.005(7) -0.012(7)
C51 0.034(7) 0.029(9) 0.019(8) 0.002(7) 0.003(6) 0.005(6)
C52 0.105(14) 0.025(8) 0.026(10) 0.005(8) -0.002(10) 0.016(9)
C53 0.107(14) 0.057(16) 0.043(13) 0.011(12) 0.022(12) 0.033(12)
C54 0.108(17) 0.040(13) 0.08(2) 0.017(14) -0.034(15) -0.023(13)
C55 0.061(11) 0.058(13) 0.067(12) 0.000(11) 0.043(9) -0.005(10)
C56 0.10(2) 0.12(3) 0.075(15) 0.003(17) 0.065(16) 0.006(19)
C57 0.065(15) 0.16(3) 0.082(14) -0.026(18) 0.029(11) -0.061(18)
C58 0.056(8) 0.034(8) 0.032(6) 0.002(6) 0.012(6) -0.008(6)
C59 0.072(11) 0.127(17) 0.085(15) 0.049(13) 0.016(11) 0.036(11)
C60 0.071(11) 0.111(16) 0.097(16) 0.058(13) 0.030(12) -0.008(11)
C61 0.024(7) 0.029(9) 0.021(7) 0.002(6) -0.007(5) -0.004(7)
C62 0.024(9) 0.039(11) 0.032(9) -0.009(8) -0.009(7) -0.002(8)
C63 0.020(8) 0.052(13) 0.028(9) -0.005(9) -0.005(7) -0.006(8)
C64 0.027(6) 0.027(7) 0.019(5) -0.004(5) 0.000(5) -0.016(5)
C65 0.043(10) 0.050(10) 0.038(9) 0.014(8) 0.007(8) 0.004(8)
C66 0.074(12) 0.070(13) 0.044(10) 0.001(10) 0.030(9) 0.015(10)
C67 0.028(9) 0.061(11) 0.025(7) 0.013(8) 0.007(7) 0.005(8)
C68 0.051(12) 0.108(19) 0.028(10) 0.007(12) -0.002(9) -0.021(12)
C69 0.073(16) 0.070(13) 0.041(13) 0.034(11) -0.004(12) 0.003(11)
C70 0.013(8) 0.041(9) 0.035(9) 0.012(6) -0.005(6) 0.001(7)
C71 0.051(13) 0.055(14) 0.055(12) 0.019(10) 0.023(10) -0.002(11)
C72 0.076(17) 0.048(11) 0.041(11) 0.008(9) 0.006(11) -0.020(11)
C73 0.15(2) 0.110(17) 0.097(18) -0.006(13) 0.036(15) 0.009(15)
C74 0.17(2) 0.17(2) 0.134(19) -0.022(15) 0.071(17) -0.034(17)
C75 0.10(2) 0.090(18) 0.09(2) 0.017(15) 0.047(17) -0.002(15)
C77 0.087(14) 0.084(16) 0.068(16) 0.004(13) 0.034(12) -0.017(13)
C76 0.038(14) 0.045(16) 0.007(12) 0.001(12) 0.002(10) -0.017(12)
C77B 0.087(14) 0.084(16) 0.068(16) 0.004(13) 0.034(12) -0.017(13)
Ag2 0.0199(14) 0.0243(9) 0.0105(7) 0.0024(6) -0.0047(13) 0.0020(13)
Ag9 0.0117(7) 0.0112(16) 0.0183(8) -0.0009(13) -0.0015(6) 0.0041(12)
Se4 0.0264(11) 0.0348(12) 0.0214(10) -0.0019(9) 0.0031(9) -0.0001(9)
Se5 0.0245(9) 0.0303(11) 0.0145(9) 0.0024(8) 0.0015(8) 0.0116(8)
Se6 0.0194(9) 0.0291(12) 0.0205(10) -0.0019(8) -0.0033(8) 0.0066(8)
Se7 0.0171(9) 0.0268(11) 0.0232(10) -0.0017(8) 0.0048(8) -0.0002(8)
P3 0.027(3) 0.031(3) 0.016(2) 0.002(2) 0.002(2) 0.007(2)
Ag2B 0.0199(14) 0.0243(9) 0.0105(7) 0.0024(6) -0.0047(13) 0.0020(13)
Ag9B 0.0117(7) 0.0112(16) 0.0183(8) -0.0009(13) -0.0015(6) 0.0041(12)
Se4B 0.0264(11) 0.0348(12) 0.0214(10) -0.0019(9) 0.0031(9) -0.0001(9)
Se5B 0.0245(9) 0.0303(11) 0.0145(9) 0.0024(8) 0.0015(8) 0.0116(8)
Se6B 0.0194(9) 0.0291(12) 0.0205(10) -0.0019(8) -0.0033(8) 0.0066(8)
Se7B 0.0171(9) 0.0268(11) 0.0232(10) -0.0017(8) 0.0048(8) -0.0002(8)
P3B 0.027(3) 0.031(3) 0.016(2) 0.002(2) 0.002(2) 0.007(2)

loop_
_atom_type_symbol
_atom_type_description
_atom_type_scat_dispersion_real
_atom_type_scat_dispersion_imag
_atom_type_scat_source
C C 0.0033 0.0016 'International Tables Vol C Tables 4.2.6.8 and 6.1.1.4'
H H 0.0000 0.0000 'International Tables Vol C Tables 4.2.6.8 and 6.1.1.4'
O O 0.0106 0.0060 'International Tables Vol C Tables 4.2.6.8 and 6.1.1.4'
P P 0.1023 0.0942 'International Tables Vol C Tables 4.2.6.8 and 6.1.1.4'
Se Se -0.0929 2.2259 'International Tables Vol C Tables 4.2.6.8 and 6.1.1.4'
Rh Rh -1.1178 0.9187 'International Tables Vol C Tables 4.2.6.8 and 6.1.1.4'
Ag Ag -0.8971 1.1015 'International Tables Vol C Tables 4.2.6.8 and 6.1.1.4'

loop_
_geom_angle_atom_site_label_1
_geom_angle_atom_site_label_2
_geom_angle_atom_site_label_3
_geom_angle
_geom_angle_site_symmetry_1
_geom_angle_site_symmetry_3
_geom_angle_publ_flag
Ag21 Ag1 Se22 75.7(9) . . ?
Ag21 Ag1 Rh1 117.3(9) . . ?
Se22 Ag1 Rh1 150.62(7) . . ?
Ag21 Ag1 Ag5 66.1(9) . . ?
Se22 Ag1 Ag5 141.60(7) . . ?
Rh1 Ag1 Ag5 59.76(4) . . ?
Ag21 Ag1 Ag6 69.2(9) . . ?
Se22 Ag1 Ag6 107.44(6) . . ?
Rh1 Ag1 Ag6 59.57(4) . . ?
Ag5 Ag1 Ag6 62.60(4) . . ?
Ag21 Ag1 Ag14 69.2(9) . . ?
Se22 Ag1 Ag14 103.07(6) . . ?
Rh1 Ag1 Ag14 106.21(5) . . ?
Ag5 Ag1 Ag14 60.69(5) . . ?
Ag6 Ag1 Ag14 119.07(6) . . ?
Ag21 Ag1 Ag3 116.3(9) . . ?
Se22 Ag1 Ag3 144.55(7) . . ?
Rh1 Ag1 Ag3 56.52(4) . . ?
Ag5 Ag1 Ag3 59.04(4) . . ?
Ag6 Ag1 Ag3 107.98(5) . . ?
Ag14 Ag1 Ag3 57.46(4) . . ?
Ag21 Ag1 Ag13 128.8(9) . . ?
Se22 Ag1 Ag13 87.18(6) . . ?
Rh1 Ag1 Ag13 101.17(5) . . ?
Ag5 Ag1 Ag13 113.79(5) . . ?
Ag6 Ag1 Ag13 160.15(6) . . ?
Ag14 Ag1 Ag13 68.45(4) . . ?
Ag3 Ag1 Ag13 58.87(4) . . ?
Ag21 Ag1 Ag7 121.0(9) . . ?
Se22 Ag1 Ag7 94.13(6) . . ?
Rh1 Ag1 Ag7 56.49(4) . . ?
Ag5 Ag1 Ag7 108.08(5) . . ?
Ag6 Ag1 Ag7 58.89(4) . . ?
Ag14 Ag1 Ag7 162.03(6) . . ?
Ag3 Ag1 Ag7 105.13(5) . . ?
Ag13 Ag1 Ag7 107.81(5) . . ?
Ag21 Ag1 Ag2B 175.3(9) . . ?
Se22 Ag1 Ag2B 108.35(14) . . ?
Rh1 Ag1 Ag2B 57.99(14) . . ?
Ag5 Ag1 Ag2B 110.00(13) . . ?
Ag6 Ag1 Ag2B 106.83(15) . . ?
Ag14 Ag1 Ag2B 111.58(14) . . ?
Ag3 Ag1 Ag2B 61.93(13) . . ?
Ag13 Ag1 Ag2B 54.69(15) . . ?
Ag7 Ag1 Ag2B 56.89(14) . . ?
Se22 Ag1 H2M 119.34(7) . . ?
Rh1 Ag1 H2M 33.91(3) . . ?
Ag5 Ag1 H2M 93.60(5) . . ?
Ag6 Ag1 H2M 71.32(4) . . ?
Ag14 Ag1 H2M 131.43(6) . . ?
Ag3 Ag1 H2M 74.04(5) . . ?
Ag13 Ag1 H2M 89.95(5) . . ?
Ag7 Ag1 H2M 31.15(3) . . ?
Rh1 Ag3 Se19 133.93(7) . . ?
Rh1 Ag3 Ag4 59.74(4) . . ?
Se19 Ag3 Ag4 135.99(6) . . ?
Rh1 Ag3 Ag14 110.41(5) . . ?
Se19 Ag3 Ag14 100.13(6) . . ?
Ag4 Ag3 Ag14 112.93(5) . . ?
Rh1 Ag3 Ag5 59.71(4) . . ?
Se19 Ag3 Ag5 161.43(7) . . ?
Ag4 Ag3 Ag5 58.95(4) . . ?
Ag14 Ag3 Ag5 61.31(4) . . ?
Rh1 Ag3 Ag9 63.78(6) . . ?
Se19 Ag3 Ag9 88.10(7) . . ?
Ag4 Ag3 Ag9 59.28(7) . . ?
Ag14 Ag3 Ag9 171.67(8) . . ?
Ag5 Ag3 Ag9 110.46(7) . . ?
Rh1 Ag3 Ag13 104.09(5) . . ?
Se19 Ag3 Ag13 54.55(5) . . ?
Ag4 Ag3 Ag13 163.82(6) . . ?
Ag14 Ag3 Ag13 70.67(5) . . ?
Ag5 Ag3 Ag13 114.27(5) . . ?
Ag9 Ag3 Ag13 115.89(8) . . ?
Rh1 Ag3 Se20 147.16(6) . . ?
Se19 Ag3 Se20 78.91(6) . . ?
Ag4 Ag3 Se20 98.41(6) . . ?
Ag14 Ag3 Se20 52.51(5) . . ?
Ag5 Ag3 Se20 88.46(5) . . ?
Ag9 Ag3 Se20 128.91(7) . . ?
Ag13 Ag3 Se20 95.97(6) . . ?
Rh1 Ag3 Ag2 58.96(6) . . ?
Se19 Ag3 Ag2 75.70(7) . . ?
Ag4 Ag3 Ag2 106.80(7) . . ?
Ag14 Ag3 Ag2 122.82(7) . . ?
Ag5 Ag3 Ag2 113.40(6) . . ?
Ag9 Ag3 Ag2 60.37(7) . . ?
Ag13 Ag3 Ag2 60.86(6) . . ?
Se20 Ag3 Ag2 152.67(8) . . ?
Rh1 Ag3 Ag1 58.17(4) . . ?
Se19 Ag3 Ag1 115.43(6) . . ?
Ag4 Ag3 Ag1 106.02(5) . . ?
Ag14 Ag3 Ag1 60.71(5) . . ?
Ag5 Ag3 Ag1 57.36(4) . . ?
Ag9 Ag3 Ag1 116.95(7) . . ?
Ag13 Ag3 Ag1 61.06(4) . . ?
Se20 Ag3 Ag1 113.22(6) . . ?
Ag2 Ag3 Ag1 70.04(5) . . ?
Rh1 Ag3 Ag2B 57.79(14) . . ?
Se19 Ag3 Ag2B 79.07(14) . . ?
Ag4 Ag3 Ag2B 111.29(14) . . ?
Ag14 Ag3 Ag2B 112.91(12) . . ?
Ag5 Ag3 Ag2B 107.26(12) . . ?
Ag13 Ag3 Ag2B 54.77(14) . . ?
Se20 Ag3 Ag2B 150.28(15) . . ?
Ag1 Ag3 Ag2B 60.24(10) . . ?
Rh1 Ag3 Ag9B 57.55(13) . . ?
Se19 Ag3 Ag9B 91.46(15) . . ?
Ag4 Ag3 Ag9B 59.67(16) . . ?
Ag14 Ag3 Ag9B 167.58(14) . . ?
Ag5 Ag3 Ag9B 107.05(15) . . ?
Ag13 Ag3 Ag9B 113.53(16) . . ?
Se20 Ag3 Ag9B 135.46(14) . . ?
Ag1 Ag3 Ag9B 110.19(13) . . ?
Ag2B Ag3 Ag9B 64.71(18) . . ?
Rh1 Ag3 H4M 35.1(4) . . ?
Se19 Ag3 H4M 113.1(14) . . ?
Ag4 Ag3 H4M 49(2) . . ?
Ag14 Ag3 H4M 144.1(7) . . ?
Ag5 Ag3 H4M 85.0(13) . . ?
Ag13 Ag3 H4M 118(2) . . ?
Se20 Ag3 H4M 145.1(19) . . ?
Ag1 Ag3 H4M 91.7(8) . . ?
Ag2B Ag3 H4M 63(2) . . ?
Ag9B Ag3 H4M 23.5(6) . . ?
Se8 Ag4 Rh1 154.35(7) . . ?
Se8 Ag4 Ag5 107.24(6) . . ?
Rh1 Ag4 Ag5 59.77(4) . . ?
Se8 Ag4 Ag9 108.31(7) . . ?
Rh1 Ag4 Ag9 63.65(6) . . ?
Ag5 Ag4 Ag9 112.88(8) . . ?
Se8 Ag4 Ag11 136.76(6) . . ?
Rh1 Ag4 Ag11 59.62(4) . . ?
Ag5 Ag4 Ag11 60.81(4) . . ?
Ag9 Ag4 Ag11 114.58(6) . . ?
Se8 Ag4 Ag3 96.39(6) . . ?
Rh1 Ag4 Ag3 58.13(4) . . ?
Ag5 Ag4 Ag3 60.61(4) . . ?
Ag9 Ag4 Ag3 60.45(7) . . ?
Ag11 Ag4 Ag3 108.97(5) . . ?
Se8 Ag4 Ag10 143.69(7) . . ?
Rh1 Ag4 Ag10 57.62(4) . . ?
Ag5 Ag4 Ag10 108.14(5) . . ?
Ag9 Ag4 Ag10 64.26(5) . . ?
Ag11 Ag4 Ag10 59.46(4) . . ?
Ag3 Ag4 Ag10 107.77(5) . . ?
Se8 Ag4 Ag16 98.07(6) . . ?
Rh1 Ag4 Ag16 107.48(5) . . ?
Ag5 Ag4 Ag16 115.45(5) . . ?
Ag9 Ag4 Ag16 113.40(7) . . ?
Ag11 Ag4 Ag16 60.22(4) . . ?
Ag3 Ag4 Ag16 165.51(6) . . ?
Ag10 Ag4 Ag16 59.04(4) . . ?
Se8 Ag4 Ag9B 115.67(14) . . ?
Rh1 Ag4 Ag9B 59.45(15) . . ?
Ag5 Ag4 Ag9B 113.36(17) . . ?
Ag11 Ag4 Ag9B 106.61(13) . . ?
Ag3 Ag4 Ag9B 66.01(16) . . ?
Ag10 Ag4 Ag9B 55.36(12) . . ?
Se8 Ag4 Ag15 85.26(6) . . ?
Rh1 Ag4 Ag15 107.94(5) . . ?
Ag5 Ag4 Ag15 167.33(6) . . ?
Ag9 Ag4 Ag15 59.62(7) . . ?
Ag11 Ag4 Ag15 111.48(5) . . ?
Ag3 Ag4 Ag15 117.07(5) . . ?
Ag10 Ag4 Ag15 59.85(4) . . ?
Ag16 Ag4 Ag15 63.33(4) . . ?
Ag9B Ag4 Ag15 57.49(17) . . ?
Se8 Ag4 H4M 124.3(2) . . ?
Rh1 Ag4 H4M 36.3(2) . . ?
Ag5 Ag4 H4M 79.3(3) . . ?
Ag11 Ag4 H4M 95.6(2) . . ?
Ag3 Ag4 H4M 37.8(2) . . ?
Ag10 Ag4 H4M 70.7(2) . . ?
Ag9B Ag4 H4M 34.5(3) . . ?
Ag15 Ag4 H4M 92.0(3) . . ?
Se1 Ag5 Rh1 145.49(7) . . ?
Se1 Ag5 Ag1 150.28(6) . . ?
Rh1 Ag5 Ag1 59.85(4) . . ?
Se1 Ag5 Ag4 97.36(6) . . ?
Rh1 Ag5 Ag4 59.71(4) . . ?
Ag1 Ag5 Ag4 112.27(5) . . ?
Se1 Ag5 Ag3 135.94(6) . . ?
Rh1 Ag5 Ag3 58.05(4) . . ?
Ag1 Ag5 Ag3 63.60(4) . . ?
Ag4 Ag5 Ag3 60.44(4) . . ?
Se1 Ag5 Ag11 87.33(6) . . ?
Rh1 Ag5 Ag11 59.42(4) . . ?
Ag1 Ag5 Ag11 108.78(5) . . ?
Ag4 Ag5 Ag11 60.27(4) . . ?
Ag3 Ag5 Ag11 108.41(5) . . ?
Se1 Ag5 Ag21 98.3(8) . . ?
Rh1 Ag5 Ag21 105.4(8) . . ?
Ag1 Ag5 Ag21 52.2(7) . . ?
Ag4 Ag5 Ag21 164.2(8) . . ?
Ag3 Ag5 Ag21 108.4(7) . . ?
Ag11 Ag5 Ag21 118.6(8) . . ?
Se1 Ag5 Ag14 105.23(6) . . ?
Rh1 Ag5 Ag14 107.39(5) . . ?
Ag1 Ag5 Ag14 62.15(5) . . ?
Ag4 Ag5 Ag14 112.46(5) . . ?
Ag3 Ag5 Ag14 59.29(4) . . ?
Ag11 Ag5 Ag14 166.61(5) . . ?
Ag21 Ag5 Ag14 65.0(8) . . ?
Se1 Ag5 Ag6 114.76(6) . . ?
Rh1 Ag5 Ag6 58.32(4) . . ?
Ag1 Ag5 Ag6 58.79(4) . . ?
Ag4 Ag5 Ag6 108.47(5) . . ?
Ag3 Ag5 Ag6 108.57(5) . . ?
Ag11 Ag5 Ag6 59.71(4) . . ?
Ag21 Ag5 Ag6 62.7(8) . . ?
Ag14 Ag5 Ag6 116.92(5) . . ?
Se1 Ag5 Ag19 54.68(5) . . ?
Rh1 Ag5 Ag19 108.90(5) . . ?
Ag1 Ag5 Ag19 110.81(5) . . ?
Ag4 Ag5 Ag19 115.00(6) . . ?
Ag3 Ag5 Ag19 166.94(6) . . ?
Ag11 Ag5 Ag19 61.10(4) . . ?
Ag21 Ag5 Ag19 73.2(8) . . ?
Ag14 Ag5 Ag19 130.13(5) . . ?
Ag6 Ag5 Ag19 60.09(4) . . ?
Ag20 Ag6 Se3 96.1(2) . . ?
Ag20 Ag6 Rh1 110.1(2) . . ?
Se3 Ag6 Rh1 142.70(7) . . ?
Ag20 Ag6 Ag1 169.9(2) . . ?
Se3 Ag6 Ag1 92.56(6) . . ?
Rh1 Ag6 Ag1 59.84(4) . . ?
Ag20 Ag6 Ag12 58.8(2) . . ?
Se3 Ag6 Ag12 154.59(7) . . ?
Rh1 Ag6 Ag12 59.48(4) . . ?
Ag1 Ag6 Ag12 112.80(5) . . ?
Ag20 Ag6 Ag11 63.3(2) . . ?
Se3 Ag6 Ag11 115.46(6) . . ?
Rh1 Ag6 Ag11 59.29(4) . . ?
Ag1 Ag6 Ag11 108.21(5) . . ?
Ag12 Ag6 Ag11 59.51(4) . . ?
Ag20 Ag6 Ag7 111.6(2) . . ?
Se3 Ag6 Ag7 135.08(7) . . ?
Rh1 Ag6 Ag7 58.55(4) . . ?
Ag1 Ag6 Ag7 64.80(5) . . ?
Ag12 Ag6 Ag7 60.88(4) . . ?
Ag11 Ag6 Ag7 108.56(5) . . ?
Ag20 Ag6 Ag5 116.7(2) . . ?
Se3 Ag6 Ag5 86.39(6) . . ?
Rh1 Ag6 Ag5 58.50(4) . . ?
Ag1 Ag6 Ag5 58.61(4) . . ?
Ag12 Ag6 Ag5 107.74(5) . . ?
Ag11 Ag6 Ag5 59.20(4) . . ?
Ag7 Ag6 Ag5 109.58(5) . . ?
Ag20 Ag6 Ag19 70.4(2) . . ?
Se3 Ag6 Ag19 54.42(5) . . ?
Rh1 Ag6 Ag19 109.41(5) . . ?
Ag1 Ag6 Ag19 111.03(6) . . ?
Ag12 Ag6 Ag19 113.77(5) . . ?
Ag11 Ag6 Ag19 61.08(4) . . ?
Ag7 Ag6 Ag19 167.94(5) . . ?
Ag5 Ag6 Ag19 60.53(4) . . ?
Ag20 Ag6 Ag18 67.8(2) . . ?
Se3 Ag6 Ag18 106.00(6) . . ?
Rh1 Ag6 Ag18 108.25(5) . . ?
Ag1 Ag6 Ag18 114.64(5) . . ?
Ag12 Ag6 Ag18 62.83(4) . . ?
Ag11 Ag6 Ag18 117.45(5) . . ?
Ag7 Ag6 Ag18 58.05(4) . . ?
Ag5 Ag6 Ag18 166.62(5) . . ?
Ag19 Ag6 Ag18 130.93(5) . . ?
Ag20 Ag6 Ag21 136.3(7) . . ?
Se3 Ag6 Ag21 43.0(7) . . ?
Rh1 Ag6 Ag21 102.3(7) . . ?
Ag1 Ag6 Ag21 50.8(7) . . ?
Ag12 Ag6 Ag21 161.7(7) . . ?
Ag11 Ag6 Ag21 114.2(7) . . ?
Ag7 Ag6 Ag21 110.1(7) . . ?
Ag5 Ag6 Ag21 58.5(7) . . ?
Ag19 Ag6 Ag21 71.6(7) . . ?
Ag18 Ag6 Ag21 128.1(7) . . ?
Rh1 Ag7 Se13 146.27(6) . . ?
Rh1 Ag7 Se14 133.30(6) . . ?
Se13 Ag7 Se14 80.28(5) . . ?
Rh1 Ag7 Ag18 112.42(5) . . ?
Se13 Ag7 Ag18 55.14(5) . . ?
Se14 Ag7 Ag18 97.83(6) . . ?
Rh1 Ag7 Ag12 58.61(4) . . ?
Se13 Ag7 Ag12 118.74(6) . . ?
Se14 Ag7 Ag12 111.45(6) . . ?
Ag18 Ag7 Ag12 63.64(4) . . ?
Rh1 Ag7 Ag6 58.74(4) . . ?
Se13 Ag7 Ag6 90.35(5) . . ?
Se14 Ag7 Ag6 160.25(6) . . ?
Ag18 Ag7 Ag6 62.77(4) . . ?
Ag12 Ag7 Ag6 58.21(4) . . ?
Rh1 Ag7 Ag2B 59.95(15) . . ?
Se13 Ag7 Ag2B 128.40(14) . . ?
Se14 Ag7 Ag2B 90.68(16) . . ?
Ag18 Ag7 Ag2B 171.38(16) . . ?
Ag12 Ag7 Ag2B 111.88(14) . . ?
Ag6 Ag7 Ag2B 108.65(16) . . ?
Rh1 Ag7 Ag8 59.63(4) . . ?
Se13 Ag7 Ag8 152.13(6) . . ?
Se14 Ag7 Ag8 76.19(5) . . ?
Ag18 Ag7 Ag8 113.57(6) . . ?
Ag12 Ag7 Ag8 58.65(4) . . ?
Ag6 Ag7 Ag8 107.11(5) . . ?
Ag2B Ag7 Ag8 67.04(13) . . ?
Rh1 Ag7 Ag17 108.17(5) . . ?
Se13 Ag7 Ag17 95.58(5) . . ?
Se14 Ag7 Ag17 51.68(4) . . ?
Ag18 Ag7 Ag17 67.23(4) . . ?
Ag12 Ag7 Ag17 60.83(4) . . ?
Ag6 Ag7 Ag17 112.83(5) . . ?
Ag2B Ag7 Ag17 117.89(14) . . ?
Ag8 Ag7 Ag17 57.92(4) . . ?
Rh1 Ag7 Ag1 56.90(4) . . ?
Se13 Ag7 Ag1 96.03(5) . . ?
Se14 Ag7 Ag1 141.54(6) . . ?
Ag18 Ag7 Ag1 111.41(5) . . ?
Ag12 Ag7 Ag1 103.87(5) . . ?
Ag6 Ag7 Ag1 56.30(4) . . ?
Ag2B Ag7 Ag1 61.62(15) . . ?
Ag8 Ag7 Ag1 111.68(5) . . ?
Ag17 Ag7 Ag1 164.10(6) . . ?
Rh1 Ag7 Ag2 55.01(6) . . ?
Se13 Ag7 Ag2 136.35(7) . . ?
Se14 Ag7 Ag2 90.85(6) . . ?
Ag18 Ag7 Ag2 167.14(7) . . ?
Ag12 Ag7 Ag2 104.35(6) . . ?
Ag6 Ag7 Ag2 107.70(6) . . ?
Ag8 Ag7 Ag2 59.29(5) . . ?
Ag17 Ag7 Ag2 112.05(6) . . ?
Ag1 Ag7 Ag2 65.49(6) . . ?
Rh1 Ag7 H2M 30.97(3) . . ?
Se13 Ag7 H2M 132.83(7) . . ?
Se14 Ag7 H2M 126.08(6) . . ?
Ag18 Ag7 H2M 135.24(6) . . ?
Ag12 Ag7 H2M 89.57(5) . . ?
Ag6 Ag7 H2M 72.73(5) . . ?
Ag8 Ag7 H2M 74.21(5) . . ?
Ag17 Ag7 H2M 131.58(6) . . ?
Ag1 Ag7 H2M 37.92(4) . . ?
Ag2 Ag7 H2M 35.23(5) . . ?
Se16 Ag8 Se15 82.57(6) . . ?
Se16 Ag8 Rh1 139.99(7) . . ?
Se15 Ag8 Rh1 137.35(6) . . ?
Se16 Ag8 Ag12 157.98(7) . . ?
Se15 Ag8 Ag12 81.29(5) . . ?
Rh1 Ag8 Ag12 58.33(4) . . ?
Se16 Ag8 Ag10 135.23(6) . . ?
Se15 Ag8 Ag10 92.42(6) . . ?
Rh1 Ag8 Ag10 57.49(4) . . ?
Ag12 Ag8 Ag10 60.55(4) . . ?
Se16 Ag8 Ag17 95.18(6) . . ?
Se15 Ag8 Ag17 53.58(5) . . ?
Rh1 Ag8 Ag17 110.58(5) . . ?
Ag12 Ag8 Ag17 63.10(4) . . ?
Ag10 Ag8 Ag17 117.27(5) . . ?
Se16 Ag8 Ag7 115.15(6) . . ?
Se15 Ag8 Ag7 115.49(6) . . ?
Rh1 Ag8 Ag7 57.42(4) . . ?
Ag12 Ag8 Ag7 59.92(4) . . ?
Ag10 Ag8 Ag7 107.14(5) . . ?
Ag17 Ag8 Ag7 62.99(4) . . ?
Se16 Ag8 Ag9B 95.89(16) . . ?
Se15 Ag8 Ag9B 131.15(16) . . ?
Rh1 Ag8 Ag9B 58.43(15) . . ?
Ag12 Ag8 Ag9B 106.01(16) . . ?
Ag10 Ag8 Ag9B 55.31(16) . . ?
Ag17 Ag8 Ag9B 168.53(15) . . ?
Ag7 Ag8 Ag9B 109.22(15) . . ?
Se16 Ag8 Ag2 83.78(7) . . ?
Se15 Ag8 Ag2 165.15(8) . . ?
Rh1 Ag8 Ag2 56.76(6) . . ?
Ag12 Ag8 Ag2 110.18(6) . . ?
Ag10 Ag8 Ag2 101.41(7) . . ?
Ag17 Ag8 Ag2 122.24(6) . . ?
Ag7 Ag8 Ag2 65.67(5) . . ?
Se16 Ag8 Ag2B 86.88(13) . . ?
Se15 Ag8 Ag2B 161.54(14) . . ?
Rh1 Ag8 Ag2B 55.44(14) . . ?
Ag12 Ag8 Ag2B 104.31(12) . . ?
Ag10 Ag8 Ag2B 105.70(14) . . ?
Ag17 Ag8 Ag2B 112.79(12) . . ?
Ag7 Ag8 Ag2B 56.17(10) . . ?
Ag9B Ag8 Ag2B 64.91(19) . . ?
Se16 Ag8 H1M 114.59(7) . . ?
Se15 Ag8 H1M 141.88(8) . . ?
Rh1 Ag8 H1M 35.66(3) . . ?
Ag12 Ag8 H1M 87.27(5) . . ?
Ag10 Ag8 H1M 50.91(4) . . ?
Ag17 Ag8 H1M 146.15(6) . . ?
Ag7 Ag8 H1M 88.79(5) . . ?
Ag2 Ag8 H1M 50.80(6) . . ?
Se16 Ag8 H3M 107.7(5) . . ?
Se15 Ag8 H3M 169.7(7) . . ?
Rh1 Ag8 H3M 32.6(4) . . ?
Ag12 Ag8 H3M 88.5(8) . . ?
Ag10 Ag8 H3M 81.4(8) . . ?
Ag17 Ag8 H3M 122.3(15) . . ?
Ag7 Ag8 H3M 59.3(15) . . ?
Ag9B Ag8 H3M 50.9(15) . . ?
Ag2B Ag8 H3M 24.8(6) . . ?
Se10 Ag10 Rh1 142.59(6) . . ?
Se10 Ag10 Ag9B 81.05(17) . . ?
Rh1 Ag10 Ag9B 63.15(18) . . ?
Se10 Ag10 Se9 80.45(6) . . ?
Rh1 Ag10 Se9 136.85(6) . . ?
Ag9B Ag10 Se9 157.46(19) . . ?
Se10 Ag10 Ag11 154.44(6) . . ?
Rh1 Ag10 Ag11 59.77(4) . . ?
Ag9B Ag10 Ag11 113.69(16) . . ?
Se9 Ag10 Ag11 79.63(5) . . ?
Se10 Ag10 Ag8 96.16(6) . . ?
Rh1 Ag10 Ag8 60.49(4) . . ?
Ag9B Ag10 Ag8 65.71(16) . . ?
Se9 Ag10 Ag8 129.19(6) . . ?
Ag11 Ag10 Ag8 108.84(5) . . ?
Se10 Ag10 Ag12 136.57(7) . . ?
Rh1 Ag10 Ag12 58.82(4) . . ?
Ag9B Ag10 Ag12 113.39(18) . . ?
Se9 Ag10 Ag12 88.97(5) . . ?
Ag11 Ag10 Ag12 58.78(4) . . ?
Ag8 Ag10 Ag12 59.19(4) . . ?
Se10 Ag10 Ag16 94.10(6) . . ?
Rh1 Ag10 Ag16 110.53(6) . . ?
Se9 Ag10 Ag16 52.98(5) . . ?
Ag11 Ag10 Ag16 60.98(4) . . ?
Ag8 Ag10 Ag16 169.75(6) . . ?
Ag12 Ag10 Ag16 112.66(5) . . ?
Se10 Ag10 Ag4 116.26(6) . . ?
Rh1 Ag10 Ag4 58.66(4) . . ?
Ag9B Ag10 Ag4 64.26(14) . . ?
Se9 Ag10 Ag4 113.57(6) . . ?
Ag11 Ag10 Ag4 58.94(4) . . ?
Ag8 Ag10 Ag4 113.10(5) . . ?
Ag12 Ag10 Ag4 106.62(5) . . ?
Ag16 Ag10 Ag4 61.64(5) . . ?
Se10 Ag10 Ag15 53.87(5) . . ?
Rh1 Ag10 Ag15 111.08(6) . . ?
Ag9B Ag10 Ag15 61.11(17) . . ?
Se9 Ag10 Ag15 97.33(5) . . ?
Ag11 Ag10 Ag15 113.38(5) . . ?
Ag8 Ag10 Ag15 121.42(5) . . ?
Ag12 Ag10 Ag15 169.00(6) . . ?
Ag16 Ag10 Ag15 65.21(4) . . ?
Ag4 Ag10 Ag15 62.59(4) . . ?
Se10 Ag10 Ag9 85.06(7) . . ?
Rh1 Ag10 Ag9 60.91(6) . . ?
Se9 Ag10 Ag9 155.39(8) . . ?
Ag11 Ag10 Ag9 107.33(7) . . ?
Ag8 Ag10 Ag9 71.92(6) . . ?
Ag12 Ag10 Ag9 115.01(7) . . ?
Ag16 Ag10 Ag9 108.91(7) . . ?
Ag4 Ag10 Ag9 56.26(5) . . ?
Ag15 Ag10 Ag9 58.11(6) . . ?
Se6B Ag11 Rh1 151.3(4) . . ?
Se5 Ag11 Rh1 146.27(7) . . ?
Se6B Ag11 Ag12 139.9(4) . . ?
Se5 Ag11 Ag12 98.21(6) . . ?
Rh1 Ag11 Ag12 59.13(4) . . ?
Se6B Ag11 Ag4 92.4(4) . . ?
Se5 Ag11 Ag4 150.97(7) . . ?
Rh1 Ag11 Ag4 59.09(4) . . ?
Ag12 Ag11 Ag4 110.63(5) . . ?
Se6B Ag11 Ag5 111.1(4) . . ?
Se5 Ag11 Ag5 115.31(6) . . ?
Rh1 Ag11 Ag5 58.95(4) . . ?
Ag12 Ag11 Ag5 108.93(5) . . ?
Ag4 Ag11 Ag5 58.92(4) . . ?
Se6B Ag11 Ag10 107.5(4) . . ?
Se5 Ag11 Ag10 135.98(7) . . ?
Rh1 Ag11 Ag10 58.18(4) . . ?
Ag12 Ag11 Ag10 61.13(4) . . ?
Ag4 Ag11 Ag10 61.60(4) . . ?
Ag5 Ag11 Ag10 108.34(5) . . ?
Se6B Ag11 Ag6 144.2(4) . . ?
Se5 Ag11 Ag6 88.80(6) . . ?
Rh1 Ag11 Ag6 58.65(4) . . ?
Ag12 Ag11 Ag6 59.10(4) . . ?
Ag4 Ag11 Ag6 108.49(5) . . ?
Ag5 Ag11 Ag6 61.08(4) . . ?
Ag10 Ag11 Ag6 107.96(5) . . ?
Se6B Ag11 Ag20 105.4(4) . . ?
Rh1 Ag11 Ag20 103.26(19) . . ?
Ag12 Ag11 Ag20 56.15(19) . . ?
Ag4 Ag11 Ag20 162.2(2) . . ?
Ag5 Ag11 Ag20 111.3(2) . . ?
Ag10 Ag11 Ag20 113.1(2) . . ?
Ag6 Ag11 Ag20 55.4(2) . . ?
Se5 Ag11 Ag16 103.28(6) . . ?
Rh1 Ag11 Ag16 108.74(5) . . ?
Ag12 Ag11 Ag16 114.19(5) . . ?
Ag4 Ag11 Ag16 62.33(4) . . ?
Ag5 Ag11 Ag16 115.65(5) . . ?
Ag10 Ag11 Ag16 60.39(4) . . ?
Ag6 Ag11 Ag16 167.24(5) . . ?
Se6B Ag11 Ag19 84.8(4) . . ?
Se5 Ag11 Ag19 54.46(5) . . ?
Rh1 Ag11 Ag19 108.39(5) . . ?
Ag12 Ag11 Ag19 112.87(5) . . ?
Ag4 Ag11 Ag19 113.65(5) . . ?
Ag5 Ag11 Ag19 60.93(4) . . ?
Ag10 Ag11 Ag19 166.55(6) . . ?
Ag6 Ag11 Ag19 60.47(4) . . ?
Ag20 Ag11 Ag19 67.2(2) . . ?
Ag16 Ag11 Ag19 130.26(6) . . ?
Se11 Ag12 Ag20 69.4(2) . . ?
Se11 Ag12 Rh1 157.32(7) . . ?
Ag20 Ag12 Rh1 110.0(2) . . ?
Se11 Ag12 Ag6 127.38(6) . . ?
Ag20 Ag12 Ag6 58.5(2) . . ?
Rh1 Ag12 Ag6 59.71(4) . . ?
Se11 Ag12 Ag11 102.50(6) . . ?
Ag20 Ag12 Ag11 63.9(2) . . ?
Rh1 Ag12 Ag11 60.01(4) . . ?
Ag6 Ag12 Ag11 61.39(4) . . ?
Se11 Ag12 Ag8 120.68(6) . . ?
Ag20 Ag12 Ag8 169.9(2) . . ?
Rh1 Ag12 Ag8 60.64(4) . . ?
Ag6 Ag12 Ag8 111.62(5) . . ?
Ag11 Ag12 Ag8 110.83(5) . . ?
Se11 Ag12 Ag7 143.77(6) . . ?
Ag20 Ag12 Ag7 111.3(2) . . ?
Rh1 Ag12 Ag7 58.63(4) . . ?
Ag6 Ag12 Ag7 60.91(4) . . ?
Ag11 Ag12 Ag7 110.08(5) . . ?
Ag8 Ag12 Ag7 61.43(4) . . ?
Se11 Ag12 Ag10 101.55(6) . . ?
Ag20 Ag12 Ag10 119.3(2) . . ?
Rh1 Ag12 Ag10 58.10(4) . . ?
Ag6 Ag12 Ag10 108.95(5) . . ?
Ag11 Ag12 Ag10 60.09(4) . . ?
Ag8 Ag12 Ag10 60.26(4) . . ?
Ag7 Ag12 Ag10 108.09(5) . . ?
Se11 Ag12 Ag17 87.30(6) . . ?
Ag20 Ag12 Ag17 125.2(2) . . ?
Rh1 Ag12 Ag17 109.24(5) . . ?
Ag6 Ag12 Ag17 116.36(5) . . ?
Ag11 Ag12 Ag17 169.05(5) . . ?
Ag8 Ag12 Ag17 59.17(4) . . ?
Ag7 Ag12 Ag17 62.14(4) . . ?
Ag10 Ag12 Ag17 113.53(5) . . ?
Se11 Ag12 Ag18 93.38(6) . . ?
Ag20 Ag12 Ag18 67.1(2) . . ?
Rh1 Ag12 Ag18 107.40(5) . . ?
Ag6 Ag12 Ag18 61.51(4) . . ?
Ag11 Ag12 Ag18 117.95(5) . . ?
Ag8 Ag12 Ag18 110.83(5) . . ?
Ag7 Ag12 Ag18 57.64(4) . . ?
Ag10 Ag12 Ag18 165.03(6) . . ?
Ag17 Ag12 Ag18 65.60(4) . . ?
Se21 Ag13 Se17 120.54(7) . . ?
Se21 Ag13 Se19 113.91(7) . . ?
Se17 Ag13 Se19 121.28(7) . . ?
Se21 Ag13 Ag2B 146.57(14) . . ?
Se17 Ag13 Ag2B 58.15(15) . . ?
Se19 Ag13 Ag2B 87.40(12) . . ?
Se21 Ag13 Ag3 102.56(6) . . ?
Se17 Ag13 Ag3 123.42(7) . . ?
Se19 Ag13 Ag3 58.68(5) . . ?
Ag2B Ag13 Ag3 65.60(15) . . ?
Se21 Ag13 Ag2 152.29(8) . . ?
Se17 Ag13 Ag2 65.13(7) . . ?
Se19 Ag13 Ag2 77.16(6) . . ?
Ag3 Ag13 Ag2 60.12(6) . . ?
Se21 Ag13 Ag1 83.33(6) . . ?
Se17 Ag13 Ag1 88.78(6) . . ?
Se19 Ag13 Ag1 118.55(6) . . ?
Ag2B Ag13 Ag1 63.52(14) . . ?
Ag3 Ag13 Ag1 60.07(4) . . ?
Ag2 Ag13 Ag1 69.35(6) . . ?
Se2 Ag14 Se20 128.00(8) . . ?
Se2 Ag14 Se21 108.85(7) . . ?
Se20 Ag14 Se21 110.19(7) . . ?
Se2 Ag14 Ag3 133.00(7) . . ?
Se20 Ag14 Ag3 65.76(6) . . ?
Se21 Ag14 Ag3 104.18(6) . . ?
Se2 Ag14 Ag5 73.94(6) . . ?
Se20 Ag14 Ag5 95.18(6) . . ?
Se21 Ag14 Ag5 141.08(7) . . ?
Ag3 Ag14 Ag5 59.40(4) . . ?
Se2 Ag14 Ag1 89.28(7) . . ?
Se20 Ag14 Ag1 127.58(7) . . ?
Se21 Ag14 Ag1 83.92(6) . . ?
Ag3 Ag14 Ag1 61.83(4) . . ?
Ag5 Ag14 Ag1 57.16(4) . . ?
Se2 Ag14 Ag21 40.6(7) . . ?
Se20 Ag14 Ag21 150.9(7) . . ?
Se21 Ag14 Ag21 98.4(7) . . ?
Ag3 Ag14 Ag21 102.8(7) . . ?
Ag5 Ag14 Ag21 57.5(7) . . ?
Ag1 Ag14 Ag21 48.8(7) . . ?
Se7B Ag15 Se24 121.7(4) . . ?
Se7 Ag15 Se24 117.03(7) . . ?
Se7B Ag15 Se10 113.6(4) . . ?
Se7 Ag15 Se10 115.79(7) . . ?
Se24 Ag15 Se10 124.40(7) . . ?
Se7B Ag15 Ag9B 127.3(4) . . ?
Se24 Ag15 Ag9B 63.71(13) . . ?
Se10 Ag15 Ag9B 79.85(12) . . ?
Se7 Ag15 Ag9 143.26(8) . . ?
Se24 Ag15 Ag9 56.12(6) . . ?
Se10 Ag15 Ag9 89.57(6) . . ?
Se7B Ag15 Ag10 87.9(4) . . ?
Se7 Ag15 Ag10 108.17(6) . . ?
Se24 Ag15 Ag10 117.85(6) . . ?
Se10 Ag15 Ag10 57.51(5) . . ?
Ag9B Ag15 Ag10 55.61(14) . . ?
Ag9 Ag15 Ag10 62.00(6) . . ?
Se7B Ag15 Ag4 68.2(4) . . ?
Se7 Ag15 Ag4 88.30(6) . . ?
Se24 Ag15 Ag4 82.84(6) . . ?
Se10 Ag15 Ag4 114.89(6) . . ?
Ag9B Ag15 Ag4 60.47(15) . . ?
Ag9 Ag15 Ag4 55.92(6) . . ?
Ag10 Ag15 Ag4 57.57(4) . . ?
Se7 Ag15 Ag16 52.33(5) . . ?
Se24 Ag15 Ag16 136.53(7) . . ?
Se10 Ag15 Ag16 90.32(6) . . ?
Ag9 Ag15 Ag16 104.95(7) . . ?
Ag10 Ag15 Ag16 56.18(4) . . ?
Ag4 Ag15 Ag16 57.06(4) . . ?
Se12 Ag17 Se15 120.81(7) . . ?
Se12 Ag17 Se14 115.65(7) . . ?
Se15 Ag17 Se14 120.32(6) . . ?
Se12 Ag17 Ag8 147.82(7) . . ?
Se15 Ag17 Ag8 61.15(5) . . ?
Se14 Ag17 Ag8 81.18(5) . . ?
Se12 Ag17 Ag12 90.13(6) . . ?
Se15 Ag17 Ag12 82.15(5) . . ?
Se14 Ag17 Ag12 116.09(6) . . ?
Ag8 Ag17 Ag12 57.73(4) . . ?
Se12 Ag17 Ag7 103.84(6) . . ?
Se15 Ag17 Ag7 119.08(6) . . ?
Se14 Ag17 Ag7 60.23(5) . . ?
Ag8 Ag17 Ag7 59.10(4) . . ?
Ag12 Ag17 Ag7 57.03(4) . . ?
Se12 Ag17 Ag18 51.00(5) . . ?
Se15 Ag17 Ag18 136.45(6) . . ?
Se14 Ag17 Ag18 93.95(5) . . ?
Ag8 Ag17 Ag18 103.35(5) . . ?
Ag12 Ag17 Ag18 57.52(4) . . ?
Ag7 Ag17 Ag18 53.62(4) . . ?
Se4 Ag18 Se12 109.75(8) . . ?
Se4 Ag18 Se13 130.97(8) . . ?
Se12 Ag18 Se13 111.86(7) . . ?
Se12 Ag18 Se4B 111.6(4) . . ?
Se13 Ag18 Se4B 115.3(5) . . ?
Se4 Ag18 Ag7 126.09(7) . . ?
Se12 Ag18 Ag7 108.37(6) . . ?
Se13 Ag18 Ag7 61.04(5) . . ?
Se4B Ag18 Ag7 137.0(4) . . ?
Se4 Ag18 Ag6 67.57(6) . . ?
Se12 Ag18 Ag6 144.44(7) . . ?
Se13 Ag18 Ag6 91.58(6) . . ?
Se4B Ag18 Ag6 78.9(4) . . ?
Ag7 Ag18 Ag6 59.18(4) . . ?
Se4 Ag18 Ag12 85.36(6) . . ?
Se12 Ag18 Ag12 89.00(6) . . ?
Se13 Ag18 Ag12 119.72(6) . . ?
Se4B Ag18 Ag12 106.4(5) . . ?
Ag7 Ag18 Ag12 58.72(4) . . ?
Ag6 Ag18 Ag12 55.65(4) . . ?
Se12 Ag18 Ag20 105.23(19) . . ?
Se13 Ag18 Ag20 142.0(2) . . ?
Se4B Ag18 Ag20 54.8(5) . . ?
Ag7 Ag18 Ag20 99.77(17) . . ?
Ag6 Ag18 Ag20 51.69(19) . . ?
Ag12 Ag18 Ag20 51.61(16) . . ?
Se4 Ag18 Ag17 133.23(7) . . ?
Se12 Ag18 Ag17 50.07(5) . . ?
Se13 Ag18 Ag17 93.90(5) . . ?
Se4B Ag18 Ag17 150.6(4) . . ?
Ag7 Ag18 Ag17 59.15(4) . . ?
Ag6 Ag18 Ag17 104.22(5) . . ?
Ag12 Ag18 Ag17 56.88(4) . . ?
Ag20 Ag18 Ag17 103.71(17) . . ?
Se5B Ag19 Se3 109.2(4) . . ?
Se5B Ag19 Se1 128.5(4) . . ?
Se3 Ag19 Se1 119.30(8) . . ?
Se3 Ag19 Se5 123.72(8) . . ?
Se1 Ag19 Se5 116.30(8) . . ?
Se5B Ag19 Ag6 102.4(4) . . ?
Se3 Ag19 Ag6 58.49(5) . . ?
Se1 Ag19 Ag6 116.59(6) . . ?
Se5 Ag19 Ag6 89.58(6) . . ?
Se5B Ag19 Ag5 144.1(4) . . ?
Se3 Ag19 Ag5 88.01(6) . . ?
Se1 Ag19 Ag5 57.22(5) . . ?
Se5 Ag19 Ag5 115.79(6) . . ?
Ag6 Ag19 Ag5 59.38(4) . . ?
Se5B Ag19 Ag11 86.2(4) . . ?
Se3 Ag19 Ag11 116.89(6) . . ?
Se1 Ag19 Ag11 86.87(6) . . ?
Se5 Ag19 Ag11 57.89(5) . . ?
Ag6 Ag19 Ag11 58.45(4) . . ?
Ag5 Ag19 Ag11 57.98(4) . . ?
Se5B Ag19 Ag20 51.6(4) . . ?
Se3 Ag19 Ag20 86.27(18) . . ?
Se1 Ag19 Ag20 142.46(17) . . ?
Ag6 Ag19 Ag20 51.35(17) . . ?
Ag5 Ag19 Ag20 100.69(17) . . ?
Ag11 Ag19 Ag20 56.02(16) . . ?
Se6 Ag16 Se9 123.53(7) . . ?
Se6 Ag16 Se7 105.25(8) . . ?
Se9 Ag16 Se7 121.04(8) . . ?
Se6 Ag16 Ag10 130.19(7) . . ?
Se9 Ag16 Ag10 62.42(5) . . ?
Se7 Ag16 Ag10 110.21(6) . . ?
Se6 Ag16 Ag11 72.53(6) . . ?
Se9 Ag16 Ag11 83.14(6) . . ?
Se7 Ag16 Ag11 147.11(8) . . ?
Ag10 Ag16 Ag11 58.63(4) . . ?
Se6 Ag16 Ag4 87.53(7) . . ?
Se9 Ag16 Ag4 120.53(7) . . ?
Se7 Ag16 Ag4 89.87(6) . . ?
Ag10 Ag16 Ag4 59.32(4) . . ?
Ag11 Ag16 Ag4 57.45(4) . . ?
Se6 Ag16 Ag15 136.29(7) . . ?
Se9 Ag16 Ag15 98.95(6) . . ?
Se7 Ag16 Ag15 51.96(5) . . ?
Ag10 Ag16 Ag15 58.61(4) . . ?
Ag11 Ag16 Ag15 106.26(5) . . ?
Ag4 Ag16 Ag15 59.61(4) . . ?
Se5B Ag20 Ag6 105.8(5) . . ?
Se5B Ag20 Ag12 144.2(5) . . ?
Ag6 Ag20 Ag12 62.7(2) . . ?
Se5B Ag20 Se4B 96.9(6) . . ?
Ag6 Ag20 Se4B 83.0(5) . . ?
Ag12 Ag20 Se4B 113.8(5) . . ?
Se5B Ag20 Ag11 84.5(4) . . ?
Ag6 Ag20 Ag11 61.3(2) . . ?
Ag12 Ag20 Ag11 59.96(19) . . ?
Se4B Ag20 Ag11 142.9(6) . . ?
Se5B Ag20 Se11 129.2(6) . . ?
Ag6 Ag20 Se11 115.6(3) . . ?
Ag12 Ag20 Se11 53.31(18) . . ?
Se4B Ag20 Se11 115.5(5) . . ?
Ag11 Ag20 Se11 90.5(3) . . ?
Se5B Ag20 Ag18 145.8(5) . . ?
Ag6 Ag20 Ag18 60.5(2) . . ?
Ag12 Ag20 Ag18 61.2(2) . . ?
Se4B Ag20 Ag18 52.6(4) . . ?
Ag11 Ag20 Ag18 110.2(3) . . ?
Se11 Ag20 Ag18 82.7(2) . . ?
Se5B Ag20 Ag19 48.2(4) . . ?
Ag6 Ag20 Ag19 58.2(2) . . ?
Ag12 Ag20 Ag19 107.3(3) . . ?
Se4B Ag20 Ag19 97.1(5) . . ?
Ag11 Ag20 Ag19 56.79(18) . . ?
Se11 Ag20 Ag19 146.4(3) . . ?
Ag18 Ag20 Ag19 113.8(3) . . ?
Se2 Ag21 Se3 117.3(18) . . ?
Se2 Ag21 Ag1 115.9(16) . . ?
Se3 Ag21 Ag1 118.6(18) . . ?
Se2 Ag21 Ag5 81.3(12) . . ?
Se3 Ag21 Ag5 98.9(14) . . ?
Ag1 Ag21 Ag5 61.8(8) . . ?
Se2 Ag21 Ag6 137.2(17) . . ?
Se3 Ag21 Ag6 60.6(10) . . ?
Ag1 Ag21 Ag6 60.0(8) . . ?
Ag5 Ag21 Ag6 58.8(8) . . ?
Se2 Ag21 Ag14 54.0(9) . . ?
Se3 Ag21 Ag14 154.3(17) . . ?
Ag1 Ag21 Ag14 62.0(8) . . ?
Ag5 Ag21 Ag14 57.5(7) . . ?
Ag6 Ag21 Ag14 107.5(11) . . ?
Ag3 Rh1 Ag10 116.29(6) . . ?
Ag3 Rh1 Ag12 174.45(6) . . ?
Ag10 Rh1 Ag12 63.08(4) . . ?
Ag3 Rh1 Ag7 120.82(6) . . ?
Ag10 Rh1 Ag7 115.67(6) . . ?
Ag12 Rh1 Ag7 62.76(4) . . ?
Ag3 Rh1 Ag6 116.22(5) . . ?
Ag10 Rh1 Ag6 114.02(5) . . ?
Ag12 Rh1 Ag6 60.81(4) . . ?
Ag7 Rh1 Ag6 62.71(4) . . ?
Ag3 Rh1 Ag4 62.14(5) . . ?
Ag10 Rh1 Ag4 63.72(5) . . ?
Ag12 Rh1 Ag4 114.02(5) . . ?
Ag7 Rh1 Ag4 175.47(6) . . ?
Ag6 Rh1 Ag4 113.14(5) . . ?
Ag3 Rh1 Ag5 62.24(4) . . ?
Ag10 Rh1 Ag5 113.81(5) . . ?
Ag12 Rh1 Ag5 112.61(5) . . ?
Ag7 Rh1 Ag5 117.11(5) . . ?
Ag6 Rh1 Ag5 63.18(4) . . ?
Ag4 Rh1 Ag5 60.52(4) . . ?
Ag3 Rh1 Ag1 65.31(5) . . ?
Ag10 Rh1 Ag1 173.07(6) . . ?
Ag12 Rh1 Ag1 114.61(5) . . ?
Ag7 Rh1 Ag1 66.61(5) . . ?
Ag6 Rh1 Ag1 60.58(4) . . ?
Ag4 Rh1 Ag1 113.45(6) . . ?
Ag5 Rh1 Ag1 60.39(5) . . ?
Ag3 Rh1 Ag11 113.73(5) . . ?
Ag10 Rh1 Ag11 62.05(4) . . ?
Ag12 Rh1 Ag11 60.87(4) . . ?
Ag7 Rh1 Ag11 114.28(5) . . ?
Ag6 Rh1 Ag11 62.06(4) . . ?
Ag4 Rh1 Ag11 61.30(4) . . ?
Ag5 Rh1 Ag11 61.64(4) . . ?
Ag1 Rh1 Ag11 111.03(5) . . ?
Ag3 Rh1 Ag2 64.79(7) . . ?
Ag10 Rh1 Ag2 111.74(6) . . ?
Ag12 Rh1 Ag2 120.74(7) . . ?
Ag7 Rh1 Ag2 71.28(6) . . ?
Ag6 Rh1 Ag2 125.15(6) . . ?
Ag4 Rh1 Ag2 113.21(7) . . ?
Ag5 Rh1 Ag2 120.84(7) . . ?
Ag1 Rh1 Ag2 75.15(6) . . ?
Ag11 Rh1 Ag2 172.76(7) . . ?
Ag3 Rh1 Ag8 124.02(5) . . ?
Ag10 Rh1 Ag8 62.02(5) . . ?
Ag12 Rh1 Ag8 61.03(4) . . ?
Ag7 Rh1 Ag8 62.95(4) . . ?
Ag6 Rh1 Ag8 112.88(5) . . ?
Ag4 Rh1 Ag8 118.89(5) . . ?
Ag5 Rh1 Ag8 173.26(6) . . ?
Ag1 Rh1 Ag8 123.34(6) . . ?
Ag11 Rh1 Ag8 111.86(5) . . ?
Ag2 Rh1 Ag8 65.84(7) . . ?
Ag3 Rh1 Ag2B 67.66(16) . . ?
Ag10 Rh1 Ag2B 121.15(13) . . ?
Ag12 Rh1 Ag2B 117.63(16) . . ?
Ag7 Rh1 Ag2B 62.42(14) . . ?
Ag6 Rh1 Ag2B 113.87(11) . . ?
Ag4 Rh1 Ag2B 121.96(14) . . ?
Ag5 Rh1 Ag2B 117.16(16) . . ?
Ag1 Rh1 Ag2B 65.77(13) . . ?
Ag11 Rh1 Ag2B 175.93(12) . . ?
Ag8 Rh1 Ag2B 69.20(16) . . ?
Ag3 Rh1 H1M 94.53(5) . . ?
Ag10 Rh1 H1M 54.26(4) . . ?
Ag12 Rh1 H1M 89.34(5) . . ?
Ag7 Rh1 H1M 93.59(5) . . ?
Ag6 Rh1 H1M 147.57(7) . . ?
Ag4 Rh1 H1M 89.49(5) . . ?
Ag5 Rh1 H1M 147.75(6) . . ?
Ag1 Rh1 H1M 132.66(6) . . ?
Ag11 Rh1 H1M 116.31(6) . . ?
Ag2 Rh1 H1M 57.60(6) . . ?
Ag8 Rh1 H1M 35.14(3) . . ?
Ag3 Rh1 H2M 87.57(6) . . ?
Ag10 Rh1 H2M 140.24(7) . . ?
Ag12 Rh1 H2M 96.07(6) . . ?
Ag7 Rh1 H2M 33.31(4) . . ?
Ag6 Rh1 H2M 77.36(5) . . ?
Ag4 Rh1 H2M 149.66(7) . . ?
Ag5 Rh1 H2M 105.34(6) . . ?
Ag1 Rh1 H2M 45.03(4) . . ?
Ag11 Rh1 H2M 139.12(6) . . ?
Ag2 Rh1 H2M 47.98(5) . . ?
Ag8 Rh1 H2M 78.34(5) . . ?
H1M Rh1 H2M 94.92(6) . . ?
Ag3 Rh1 H3M 91.7(9) . . ?
Ag10 Rh1 H3M 87.7(9) . . ?
Ag12 Rh1 H3M 93.8(9) . . ?
Ag7 Rh1 H3M 64.2(17) . . ?
Ag6 Rh1 H3M 126.9(17) . . ?
Ag4 Rh1 H3M 119.9(17) . . ?
Ag5 Rh1 H3M 151.2(4) . . ?
Ag1 Rh1 H3M 99.1(10) . . ?
Ag11 Rh1 H3M 146.5(4) . . ?
Ag8 Rh1 H3M 35.5(4) . . ?
Ag2B Rh1 H3M 35.4(5) . . ?
Ag3 Rh1 H4M 37.5(4) . . ?
Ag10 Rh1 H4M 82.1(12) . . ?
Ag12 Rh1 H4M 143.9(7) . . ?
Ag7 Rh1 H4M 133(2) . . ?
Ag6 Rh1 H4M 151.5(9) . . ?
Ag4 Rh1 H4M 51(2) . . ?
Ag5 Rh1 H4M 89.1(14) . . ?
Ag1 Rh1 H4M 101.1(10) . . ?
Ag11 Rh1 H4M 112(2) . . ?
Ag8 Rh1 H4M 95.4(12) . . ?
Ag2B Rh1 H4M 72(2) . . ?
H3M Rh1 H4M 75(3) . . ?
P1 Se1 Ag19 103.42(14) . . ?
P1 Se1 Ag5 89.64(13) . . ?
Ag19 Se1 Ag5 68.10(5) . . ?
Ag21 Se2 P1 122.1(11) . . ?
Ag21 Se2 Ag14 85.4(10) . . ?
P1 Se2 Ag14 102.38(14) . . ?
Ag21 Se3 P2 146.8(11) . . ?
Ag21 Se3 Ag19 95.0(10) . . ?
P2 Se3 Ag19 103.26(16) . . ?
Ag21 Se3 Ag6 76.4(11) . . ?
P2 Se3 Ag6 85.36(14) . . ?
Ag19 Se3 Ag6 67.09(6) . . ?
P4 Se8 Ag4 103.05(14) . . ?
P5 Se9 Ag16 96.01(13) . . ?
P5 Se9 Ag10 80.85(13) . . ?
Ag16 Se9 Ag10 64.60(6) . . ?
P5 Se10 Ag15 101.77(14) . . ?
P5 Se10 Ag10 84.19(12) . . ?
Ag15 Se10 Ag10 68.62(5) . . ?
P6 Se11 Ag12 105.70(14) . . ?
P6 Se11 Ag20 95.7(2) . . ?
Ag12 Se11 Ag20 57.33(19) . . ?
P6 Se12 Ag17 100.36(13) . . ?
P6 Se12 Ag18 98.11(14) . . ?
Ag17 Se12 Ag18 78.93(6) . . ?
P7 Se13 Ag18 102.60(13) . . ?
P7 Se13 Ag7 82.37(12) . . ?
Ag18 Se13 Ag7 63.82(5) . . ?
P7 Se14 Ag17 101.55(13) . . ?
P7 Se14 Ag7 80.66(12) . . ?
Ag17 Se14 Ag7 68.09(5) . . ?
P8 Se15 Ag17 102.68(13) . . ?
P8 Se15 Ag8 78.52(12) . . ?
Ag17 Se15 Ag8 65.26(5) . . ?
P8 Se16 Ag8 82.65(12) . . ?
P9 Se17 Ag13 99.53(14) . . ?
P9 Se17 Ag2B 83.44(18) . . ?
Ag13 Se17 Ag2B 65.11(18) . . ?
P9 Se17 Ag2 76.23(13) . . ?
Ag13 Se17 Ag2 64.32(7) . . ?
P9 Se18 Ag2 89.49(13) . . ?
P9 Se18 Ag2B 79.41(18) . . ?
P10 Se19 Ag13 100.33(14) . . ?
P10 Se19 Ag3 85.14(13) . . ?
Ag13 Se19 Ag3 66.77(5) . . ?
P10 Se20 Ag14 102.38(14) . . ?
P10 Se20 Ag3 80.26(13) . . ?
Ag14 Se20 Ag3 61.72(5) . . ?
P11 Se21 Ag13 102.96(13) . . ?
P11 Se21 Ag14 101.60(13) . . ?
Ag13 Se21 Ag14 81.40(6) . . ?
P11 Se22 Ag1 99.59(13) . . ?
P12 Se23 Ag9B 87.14(19) . . ?
P12 Se23 Ag9 78.73(14) . . ?
P12 Se24 Ag15 102.59(15) . . ?
P12 Se24 Ag9 81.99(14) . . ?
Ag15 Se24 Ag9 68.72(8) . . ?
P12 Se24 Ag9B 77.39(19) . . ?
Ag15 Se24 Ag9B 63.90(17) . . ?
O2 P1 O1 101.5(7) . . ?
O2 P1 Se2 109.1(5) . . ?
O1 P1 Se2 109.7(5) . . ?
O2 P1 Se1 109.6(5) . . ?
O1 P1 Se1 109.3(6) . . ?
Se2 P1 Se1 116.6(2) . . ?
O4 P2 O3 101.1(7) . . ?
O4 P2 Se4B 86.4(9) . . ?
O3 P2 Se4B 102.6(8) . . ?
O4 P2 Se4 107.5(5) . . ?
O3 P2 Se4 111.9(6) . . ?
O4 P2 Se3 110.1(5) . . ?
O3 P2 Se3 111.2(6) . . ?
Se4B P2 Se3 137.9(7) . . ?
Se4 P2 Se3 114.1(2) . . ?
O7 P4 O8 100.2(6) . . ?
O7 P4 Se8 113.4(5) . . ?
O8 P4 Se8 110.0(5) . . ?
O7 P4 Se7 104.8(5) . . ?
O8 P4 Se7 105.9(5) . . ?
Se8 P4 Se7 120.4(2) . . ?
O7 P4 Se7B 97.3(6) . . ?
O8 P4 Se7B 133.0(7) . . ?
Se8 P4 Se7B 102.2(5) . . ?
O9 P5 O10 100.8(6) . . ?
O9 P5 Se9 110.2(4) . . ?
O10 P5 Se9 112.4(4) . . ?
O9 P5 Se10 109.7(5) . . ?
O10 P5 Se10 108.4(4) . . ?
Se9 P5 Se10 114.5(2) . . ?
O11 P6 O12 100.3(7) . . ?
O11 P6 Se11 109.0(5) . . ?
O12 P6 Se11 110.9(5) . . ?
O11 P6 Se12 108.5(6) . . ?
O12 P6 Se12 107.5(5) . . ?
Se11 P6 Se12 118.9(2) . . ?
O13 P7 O14 106.0(6) . . ?
O13 P7 Se13 112.4(5) . . ?
O14 P7 Se13 105.6(4) . . ?
O13 P7 Se14 101.4(4) . . ?
O14 P7 Se14 114.5(4) . . ?
Se13 P7 Se14 116.6(2) . . ?
O15 P8 O16 100.5(6) . . ?
O15 P8 Se16 112.0(5) . . ?
O16 P8 Se16 114.0(5) . . ?
O15 P8 Se15 111.6(5) . . ?
O16 P8 Se15 102.8(4) . . ?
Se16 P8 Se15 114.78(19) . . ?
O17 P9 O18 94.3(7) . . ?
O17 P9 Se18 112.2(5) . . ?
O18 P9 Se18 112.8(6) . . ?
O17 P9 Se17 109.1(5) . . ?
O18 P9 Se17 113.3(5) . . ?
Se18 P9 Se17 113.54(19) . . ?
O20 P10 O19 101.3(7) . . ?
O20 P10 Se20 108.8(5) . . ?
O19 P10 Se20 109.4(5) . . ?
O20 P10 Se19 112.2(5) . . ?
O19 P10 Se19 108.6(5) . . ?
Se20 P10 Se19 115.6(2) . . ?
O22 P11 O21 100.7(6) . . ?
O22 P11 Se22 111.0(5) . . ?
O21 P11 Se22 115.1(5) . . ?
O22 P11 Se21 106.8(5) . . ?
O21 P11 Se21 104.3(5) . . ?
Se22 P11 Se21 117.3(2) . . ?
O23 P12 O24 101.1(6) . . ?
O23 P12 Se23 114.6(5) . . ?
O24 P12 Se23 113.2(5) . . ?
O23 P12 Se24 102.7(5) . . ?
O24 P12 Se24 110.9(5) . . ?
Se23 P12 Se24 113.16(19) . . ?
C1 O1 P1 121.8(13) . . ?
C4 O2 P1 121.8(12) . . ?
C7 O3 P2 123.5(12) . . ?
C10 O4 P2 121.5(13) . . ?
C10 O4 Se4B 161.4(12) . . ?
P2 O4 Se4B 49.9(6) . . ?
P3B O5 C13 154(2) . . ?
C13 O5 P3 120.4(11) . . ?
C16 O6 P3 125.2(13) . . ?
C16 O6 P3B 103.6(18) . . ?
C16 O6 Se6B 137.0(13) . . ?
P3B O6 Se6B 59.7(14) . . ?
C19 O7 P4 120.2(10) . . ?
C22 O8 P4 120.9(11) . . ?
C25 O9 P5 125.8(10) . . ?
C28 O10 P5 119.1(10) . . ?
C31 O11 P6 119.1(12) . . ?
C34 O12 P6 123.4(11) . . ?
C37 O13 P7 125.0(11) . . ?
C40 O14 P7 121.9(10) . . ?
C43 O15 P8 122.3(10) . . ?
C46 O16 P8 124.0(11) . . ?
C49 O17 P9 119.6(10) . . ?
C52 O18 P9 124.0(12) . . ?
C55 O19 P10 121.0(13) . . ?
C58 O20 P10 120.9(11) . . ?
C61 O21 P11 126.5(11) . . ?
C64 O22 P11 122.0(10) . . ?
C67 O23 P12 122.2(12) . . ?
C70 O24 P12 122.1(10) . . ?
C73 O25 H25 109.5 . . ?
C74 O26 H26 109.5 . . ?
C75 O27 H27 109.5 . . ?
C77 O29 H29 109.5 . . ?
C76 O28 H28 109.5 . . ?
C77B O29B H29B 109.5 . . ?
O1 C1 C3 108(2) . . ?
O1 C1 C2 109.5(19) . . ?
C3 C1 C2 113.8(19) . . ?
O1 C1 H1 108.6 . . ?
C3 C1 H1 108.6 . . ?
C2 C1 H1 108.6 . . ?
C1 C2 H2A 109.5 . . ?
C1 C2 H2B 109.5 . . ?
H2A C2 H2B 109.5 . . ?
C1 C2 H2C 109.5 . . ?
H2A C2 H2C 109.5 . . ?
H2B C2 H2C 109.5 . . ?
C1 C3 H3A 109.5 . . ?
C1 C3 H3B 109.5 . . ?
H3A C3 H3B 109.5 . . ?
C1 C3 H3C 109.5 . . ?
H3A C3 H3C 109.5 . . ?
H3B C3 H3C 109.5 . . ?
C6 C4 O2 110.3(19) . . ?
C6 C4 C5 111(2) . . ?
O2 C4 C5 104.3(17) . . ?
C6 C4 H4 110.5 . . ?
O2 C4 H4 110.5 . . ?
C5 C4 H4 110.5 . . ?
C4 C5 H5A 109.5 . . ?
C4 C5 H5B 109.5 . . ?
H5A C5 H5B 109.5 . . ?
C4 C5 H5C 109.5 . . ?
H5A C5 H5C 109.5 . . ?
H5B C5 H5C 109.5 . . ?
C4 C6 H6A 109.5 . . ?
C4 C6 H6B 109.5 . . ?
H6A C6 H6B 109.5 . . ?
C4 C6 H6C 109.5 . . ?
H6A C6 H6C 109.5 . . ?
H6B C6 H6C 109.5 . . ?
O3 C7 C9 109(2) . . ?
O3 C7 C8 105.8(17) . . ?
C9 C7 C8 115.7(17) . . ?
O3 C7 H7 108.6 . . ?
C9 C7 H7 108.6 . . ?
C8 C7 H7 108.6 . . ?
C7 C8 H8A 109.5 . . ?
C7 C8 H8B 109.5 . . ?
H8A C8 H8B 109.5 . . ?
C7 C8 H8C 109.5 . . ?
H8A C8 H8C 109.5 . . ?
H8B C8 H8C 109.5 . . ?
C7 C9 H9A 109.5 . . ?
C7 C9 H9B 109.5 . . ?
H9A C9 H9B 109.5 . . ?
C7 C9 H9C 109.5 . . ?
H9A C9 H9C 109.5 . . ?
H9B C9 H9C 109.5 . . ?
O4 C10 C12 111.8(16) . . ?
O4 C10 C11 106.4(17) . . ?
C12 C10 C11 111(2) . . ?
O4 C10 H10 109.3 . . ?
C12 C10 H10 109.3 . . ?
C11 C10 H10 109.3 . . ?
C10 C11 H11A 109.5 . . ?
C10 C11 H11B 109.5 . . ?
H11A C11 H11B 109.5 . . ?
C10 C11 H11C 109.5 . . ?
H11A C11 H11C 109.5 . . ?
H11B C11 H11C 109.5 . . ?
C10 C12 H12A 109.5 . . ?
C10 C12 H12B 109.5 . . ?
H12A C12 H12B 109.5 . . ?
C10 C12 H12C 109.5 . . ?
H12A C12 H12C 109.5 . . ?
H12B C12 H12C 109.5 . . ?
O5 C13 C14 107.2(16) . . ?
O5 C13 C15 106.6(17) . . ?
C14 C13 C15 114.0(17) . . ?
O5 C13 H13 109.6 . . ?
C14 C13 H13 109.6 . . ?
C15 C13 H13 109.6 . . ?
C13 C14 H14A 109.5 . . ?
C13 C14 H14B 109.5 . . ?
H14A C14 H14B 109.5 . . ?
C13 C14 H14C 109.5 . . ?
H14A C14 H14C 109.5 . . ?
H14B C14 H14C 109.5 . . ?
C13 C15 H15A 109.5 . . ?
C13 C15 H15B 109.5 . . ?
H15A C15 H15B 109.5 . . ?
C13 C15 H15C 109.5 . . ?
H15A C15 H15C 109.5 . . ?
H15B C15 H15C 109.5 . . ?
C18 C16 O6 105.0(18) . . ?
C18 C16 C17 111(2) . . ?
O6 C16 C17 107.1(18) . . ?
C18 C16 H16 111.1 . . ?
O6 C16 H16 111.1 . . ?
C17 C16 H16 111.1 . . ?
C16 C17 H17A 109.5 . . ?
C16 C17 H17B 109.5 . . ?
H17A C17 H17B 109.5 . . ?
C16 C17 H17C 109.5 . . ?
H17A C17 H17C 109.5 . . ?
H17B C17 H17C 109.5 . . ?
C16 C18 H18A 109.5 . . ?
C16 C18 H18B 109.5 . . ?
H18A C18 H18B 109.5 . . ?
C16 C18 H18C 109.5 . . ?
H18A C18 H18C 109.5 . . ?
H18B C18 H18C 109.5 . . ?
C21 C19 O7 110.0(16) . . ?
C21 C19 C20 113.7(16) . . ?
O7 C19 C20 106.9(16) . . ?
C21 C19 H19 108.7 . . ?
O7 C19 H19 108.7 . . ?
C20 C19 H19 108.7 . . ?
C19 C20 H20A 109.5 . . ?
C19 C20 H20B 109.5 . . ?
H20A C20 H20B 109.5 . . ?
C19 C20 H20C 109.5 . . ?
H20A C20 H20C 109.5 . . ?
H20B C20 H20C 109.5 . . ?
C19 C21 H21A 109.5 . . ?
C19 C21 H21B 109.5 . . ?
H21A C21 H21B 109.5 . . ?
C19 C21 H21C 109.5 . . ?
H21A C21 H21C 109.5 . . ?
H21B C21 H21C 109.5 . . ?
C23 C22 O8 108.1(16) . . ?
C23 C22 C24 113.5(18) . . ?
O8 C22 C24 106.8(15) . . ?
C23 C22 H22 109.4 . . ?
O8 C22 H22 109.4 . . ?
C24 C22 H22 109.4 . . ?
C22 C23 H23A 109.5 . . ?
C22 C23 H23B 109.5 . . ?
H23A C23 H23B 109.5 . . ?
C22 C23 H23C 109.5 . . ?
H23A C23 H23C 109.5 . . ?
H23B C23 H23C 109.5 . . ?
C22 C24 H24A 109.5 . . ?
C22 C24 H24B 109.5 . . ?
H24A C24 H24B 109.5 . . ?
C22 C24 H24C 109.5 . . ?
H24A C24 H24C 109.5 . . ?
H24B C24 H24C 109.5 . . ?
O9 C25 C27 110.1(14) . . ?
O9 C25 C26 107.9(15) . . ?
C27 C25 C26 111.9(18) . . ?
O9 C25 H25A 109.0 . . ?
C27 C25 H25A 109.0 . . ?
C26 C25 H25A 109.0 . . ?
C25 C26 H26A 109.5 . . ?
C25 C26 H26B 109.5 . . ?
H26A C26 H26B 109.5 . . ?
C25 C26 H26C 109.5 . . ?
H26A C26 H26C 109.5 . . ?
H26B C26 H26C 109.5 . . ?
C25 C27 H27A 109.5 . . ?
C25 C27 H27B 109.5 . . ?
H27A C27 H27B 109.5 . . ?
C25 C27 H27C 109.5 . . ?
H27A C27 H27C 109.5 . . ?
H27B C27 H27C 109.5 . . ?
O10 C28 C30 108.0(13) . . ?
O10 C28 C29 109.1(14) . . ?
C30 C28 C29 113.1(15) . . ?
O10 C28 H28A 108.8 . . ?
C30 C28 H28A 108.8 . . ?
C29 C28 H28A 108.8 . . ?
C28 C29 H29A 109.5 . . ?
C28 C29 H29C 109.5 . . ?
H29A C29 H29C 109.5 . . ?
C28 C29 H29D 109.5 . . ?
H29A C29 H29D 109.5 . . ?
H29C C29 H29D 109.5 . . ?
C28 C30 H30A 109.5 . . ?
C28 C30 H30B 109.5 . . ?
H30A C30 H30B 109.5 . . ?
C28 C30 H30C 109.5 . . ?
H30A C30 H30C 109.5 . . ?
H30B C30 H30C 109.5 . . ?
O11 C31 C32 102.6(19) . . ?
O11 C31 C33 107.5(19) . . ?
C32 C31 C33 116(2) . . ?
O11 C31 H31 110.3 . . ?
C32 C31 H31 110.3 . . ?
C33 C31 H31 110.3 . . ?
C31 C32 H32A 109.5 . . ?
C31 C32 H32B 109.5 . . ?
H32A C32 H32B 109.5 . . ?
C31 C32 H32C 109.5 . . ?
H32A C32 H32C 109.5 . . ?
H32B C32 H32C 109.5 . . ?
C31 C33 H33A 109.5 . . ?
C31 C33 H33B 109.5 . . ?
H33A C33 H33B 109.5 . . ?
C31 C33 H33C 109.5 . . ?
H33A C33 H33C 109.5 . . ?
H33B C33 H33C 109.5 . . ?
O12 C34 C35 106.7(17) . . ?
O12 C34 C36 109.1(17) . . ?
C35 C34 C36 113.9(18) . . ?
O12 C34 H34 109.0 . . ?
C35 C34 H34 109.0 . . ?
C36 C34 H34 109.0 . . ?
C34 C35 H35A 109.5 . . ?
C34 C35 H35B 109.5 . . ?
H35A C35 H35B 109.5 . . ?
C34 C35 H35C 109.5 . . ?
H35A C35 H35C 109.5 . . ?
H35B C35 H35C 109.5 . . ?
C34 C36 H36A 109.5 . . ?
C34 C36 H36B 109.5 . . ?
H36A C36 H36B 109.5 . . ?
C34 C36 H36C 109.5 . . ?
H36A C36 H36C 109.5 . . ?
H36B C36 H36C 109.5 . . ?
O13 C37 C39 107.6(16) . . ?
O13 C37 C38 106.4(15) . . ?
C39 C37 C38 110.6(18) . . ?
O13 C37 H37 110.7 . . ?
C39 C37 H37 110.7 . . ?
C38 C37 H37 110.7 . . ?
C37 C38 H38A 109.5 . . ?
C37 C38 H38B 109.5 . . ?
H38A C38 H38B 109.5 . . ?
C37 C38 H38C 109.5 . . ?
H38A C38 H38C 109.5 . . ?
H38B C38 H38C 109.5 . . ?
C37 C39 H39A 109.5 . . ?
C37 C39 H39B 109.5 . . ?
H39A C39 H39B 109.5 . . ?
C37 C39 H39C 109.5 . . ?
H39A C39 H39C 109.5 . . ?
H39B C39 H39C 109.5 . . ?
C42 C40 O14 108.9(15) . . ?
C42 C40 C41 115.2(18) . . ?
O14 C40 C41 107.8(15) . . ?
C42 C40 H40 108.3 . . ?
O14 C40 H40 108.3 . . ?
C41 C40 H40 108.3 . . ?
C40 C41 H41A 109.5 . . ?
C40 C41 H41B 109.5 . . ?
H41A C41 H41B 109.5 . . ?
C40 C41 H41C 109.5 . . ?
H41A C41 H41C 109.5 . . ?
H41B C41 H41C 109.5 . . ?
C40 C42 H42A 109.5 . . ?
C40 C42 H42B 109.5 . . ?
H42A C42 H42B 109.5 . . ?
C40 C42 H42C 109.5 . . ?
H42A C42 H42C 109.5 . . ?
H42B C42 H42C 109.5 . . ?
O15 C43 C45 109.5(16) . . ?
O15 C43 C44 106.2(16) . . ?
C45 C43 C44 113.3(16) . . ?
O15 C43 H43 109.2 . . ?
C45 C43 H43 109.2 . . ?
C44 C43 H43 109.2 . . ?
C43 C44 H44A 109.5 . . ?
C43 C44 H44B 109.5 . . ?
H44A C44 H44B 109.5 . . ?
C43 C44 H44C 109.5 . . ?
H44A C44 H44C 109.5 . . ?
H44B C44 H44C 109.5 . . ?
C43 C45 H45A 109.5 . . ?
C43 C45 H45B 109.5 . . ?
H45A C45 H45B 109.5 . . ?
C43 C45 H45C 109.5 . . ?
H45A C45 H45C 109.5 . . ?
H45B C45 H45C 109.5 . . ?
O16 C46 C47 105.2(15) . . ?
O16 C46 C48 110.9(15) . . ?
C47 C46 C48 115.1(17) . . ?
O16 C46 H46 108.5 . . ?
C47 C46 H46 108.5 . . ?
C48 C46 H46 108.5 . . ?
C46 C47 H47A 109.5 . . ?
C46 C47 H47B 109.5 . . ?
H47A C47 H47B 109.5 . . ?
C46 C47 H47C 109.5 . . ?
H47A C47 H47C 109.5 . . ?
H47B C47 H47C 109.5 . . ?
C46 C48 H48A 109.5 . . ?
C46 C48 H48B 109.5 . . ?
H48A C48 H48B 109.5 . . ?
C46 C48 H48C 109.5 . . ?
H48A C48 H48C 109.5 . . ?
H48B C48 H48C 109.5 . . ?
C51 C49 O17 107.4(14) . . ?
C51 C49 C50 113.9(15) . . ?
O17 C49 C50 107.2(12) . . ?
C51 C49 H49 109.4 . . ?
O17 C49 H49 109.4 . . ?
C50 C49 H49 109.4 . . ?
C49 C50 H50A 109.5 . . ?
C49 C50 H50B 109.5 . . ?
H50A C50 H50B 109.5 . . ?
C49 C50 H50C 109.5 . . ?
H50A C50 H50C 109.5 . . ?
H50B C50 H50C 109.5 . . ?
C49 C51 H51A 109.5 . . ?
C49 C51 H51B 109.5 . . ?
H51A C51 H51B 109.5 . . ?
C49 C51 H51C 109.5 . . ?
H51A C51 H51C 109.5 . . ?
H51B C51 H51C 109.5 . . ?
O18 C52 C54 110(2) . . ?
O18 C52 C53 108.7(19) . . ?
C54 C52 C53 112(2) . . ?
O18 C52 H52 108.7 . . ?
C54 C52 H52 108.7 . . ?
C53 C52 H52 108.7 . . ?
C52 C53 H53A 109.5 . . ?
C52 C53 H53B 109.5 . . ?
H53A C53 H53B 109.5 . . ?
C52 C53 H53C 109.5 . . ?
H53A C53 H53C 109.5 . . ?
H53B C53 H53C 109.5 . . ?
C52 C54 H54A 109.5 . . ?
C52 C54 H54B 109.5 . . ?
H54A C54 H54B 109.5 . . ?
C52 C54 H54C 109.5 . . ?
H54A C54 H54C 109.5 . . ?
H54B C54 H54C 109.5 . . ?
O19 C55 C56 109(2) . . ?
O19 C55 C57 109(2) . . ?
C56 C55 C57 110(2) . . ?
O19 C55 H55 109.7 . . ?
C56 C55 H55 109.7 . . ?
C57 C55 H55 109.7 . . ?
C55 C56 H56A 109.5 . . ?
C55 C56 H56B 109.5 . . ?
H56A C56 H56B 109.5 . . ?
C55 C56 H56C 109.5 . . ?
H56A C56 H56C 109.5 . . ?
H56B C56 H56C 109.5 . . ?
C55 C57 H57A 109.5 . . ?
C55 C57 H57B 109.5 . . ?
H57A C57 H57B 109.5 . . ?
C55 C57 H57C 109.5 . . ?
H57A C57 H57C 109.5 . . ?
H57B C57 H57C 109.5 . . ?
C60 C58 O20 106.6(18) . . ?
C60 C58 C59 108(2) . . ?
O20 C58 C59 109.6(19) . . ?
C60 C58 H58 110.8 . . ?
O20 C58 H58 110.8 . . ?
C59 C58 H58 110.8 . . ?
C58 C59 H59A 109.5 . . ?
C58 C59 H59B 109.5 . . ?
H59A C59 H59B 109.5 . . ?
C58 C59 H59C 109.5 . . ?
H59A C59 H59C 109.5 . . ?
H59B C59 H59C 109.5 . . ?
C58 C60 H60A 109.5 . . ?
C58 C60 H60B 109.5 . . ?
H60A C60 H60B 109.5 . . ?
C58 C60 H60C 109.5 . . ?
H60A C60 H60C 109.5 . . ?
H60B C60 H60C 109.5 . . ?
C62 C61 O21 106.2(14) . . ?
C62 C61 C63 112.6(16) . . ?
O21 C61 C63 112.2(14) . . ?
C62 C61 H61 108.6 . . ?
O21 C61 H61 108.6 . . ?
C63 C61 H61 108.6 . . ?
C61 C62 H62A 109.5 . . ?
C61 C62 H62B 109.5 . . ?
H62A C62 H62B 109.5 . . ?
C61 C62 H62C 109.5 . . ?
H62A C62 H62C 109.5 . . ?
H62B C62 H62C 109.5 . . ?
C61 C63 H63A 109.5 . . ?
C61 C63 H63B 109.5 . . ?
H63A C63 H63B 109.5 . . ?
C61 C63 H63C 109.5 . . ?
H63A C63 H63C 109.5 . . ?
H63B C63 H63C 109.5 . . ?
O22 C64 C66 106.1(15) . . ?
O22 C64 C65 108.1(15) . . ?
C66 C64 C65 112.5(17) . . ?
O22 C64 H64 110.0 . . ?
C66 C64 H64 110.0 . . ?
C65 C64 H64 110.0 . . ?
C64 C65 H65A 109.5 . . ?
C64 C65 H65B 109.5 . . ?
H65A C65 H65B 109.5 . . ?
C64 C65 H65C 109.5 . . ?
H65A C65 H65C 109.5 . . ?
H65B C65 H65C 109.5 . . ?
C64 C66 H66A 109.5 . . ?
C64 C66 H66B 109.5 . . ?
H66A C66 H66B 109.5 . . ?
C64 C66 H66C 109.5 . . ?
H66A C66 H66C 109.5 . . ?
H66B C66 H66C 109.5 . . ?
C68 C67 O23 112.6(16) . . ?
C68 C67 C69 114.9(19) . . ?
O23 C67 C69 104.2(17) . . ?
C68 C67 H67 108.3 . . ?
O23 C67 H67 108.3 . . ?
C69 C67 H67 108.3 . . ?
C67 C68 H68A 109.5 . . ?
C67 C68 H68B 109.5 . . ?
H68A C68 H68B 109.5 . . ?
C67 C68 H68C 109.5 . . ?
H68A C68 H68C 109.5 . . ?
H68B C68 H68C 109.5 . . ?
C67 C69 H69A 109.5 . . ?
C67 C69 H69B 109.5 . . ?
H69A C69 H69B 109.5 . . ?
C67 C69 H69C 109.5 . . ?
H69A C69 H69C 109.5 . . ?
H69B C69 H69C 109.5 . . ?
O24 C70 C71 107.5(16) . . ?
O24 C70 C72 104.5(15) . . ?
C71 C70 C72 116.0(18) . . ?
O24 C70 H70 109.5 . . ?
C71 C70 H70 109.5 . . ?
C72 C70 H70 109.5 . . ?
C70 C71 H71A 109.5 . . ?
C70 C71 H71B 109.5 . . ?
H71A C71 H71B 109.5 . . ?
C70 C71 H71C 109.5 . . ?
H71A C71 H71C 109.5 . . ?
H71B C71 H71C 109.5 . . ?
C70 C72 H72A 109.5 . . ?
C70 C72 H72B 109.5 . . ?
H72A C72 H72B 109.5 . . ?
C70 C72 H72C 109.5 . . ?
H72A C72 H72C 109.5 . . ?
H72B C72 H72C 109.5 . . ?
O25 C73 H73A 109.5 . . ?
O25 C73 H73B 109.5 . . ?
H73A C73 H73B 109.5 . . ?
O25 C73 H73C 109.5 . . ?
H73A C73 H73C 109.5 . . ?
H73B C73 H73C 109.5 . . ?
O26 C74 H74A 109.5 . . ?
O26 C74 H74B 109.5 . . ?
H74A C74 H74B 109.5 . . ?
O26 C74 H74C 109.5 . . ?
H74A C74 H74C 109.5 . . ?
H74B C74 H74C 109.5 . . ?
O27 C75 H75A 109.5 . . ?
O27 C75 H75B 109.5 . . ?
H75A C75 H75B 109.5 . . ?
O27 C75 H75C 109.5 . . ?
H75A C75 H75C 109.5 . . ?
H75B C75 H75C 109.5 . . ?
O29 C77 H77A 109.5 . . ?
O29 C77 H77B 109.5 . . ?
H77A C77 H77B 109.5 . . ?
O29 C77 H77C 109.5 . . ?
H77A C77 H77C 109.5 . . ?
H77B C77 H77C 109.5 . . ?
O28 C76 H76A 109.5 . . ?
O28 C76 H76B 109.5 . . ?
H76A C76 H76B 109.5 . . ?
O28 C76 H76C 109.5 . . ?
H76A C76 H76C 109.5 . . ?
H76B C76 H76C 109.5 . . ?
O29B C77B H77D 109.5 . . ?
O29B C77B H77E 109.5 . . ?
H77D C77B H77E 109.5 . . ?
O29B C77B H77F 109.5 . . ?
H77D C77B H77F 109.5 . . ?
H77E C77B H77F 109.5 . . ?
Se18 Ag2 Rh1 155.59(10) . . ?
Se18 Ag2 Ag9 94.67(9) . . ?
Rh1 Ag2 Ag9 61.77(8) . . ?
Se18 Ag2 Ag3 118.30(10) . . ?
Rh1 Ag2 Ag3 56.26(6) . . ?
Ag9 Ag2 Ag3 57.73(7) . . ?
Se18 Ag2 Ag13 93.88(9) . . ?
Rh1 Ag2 Ag13 100.68(8) . . ?
Ag9 Ag2 Ag13 111.85(10) . . ?
Ag3 Ag2 Ag13 59.02(6) . . ?
Se18 Ag2 Se17 80.25(9) . . ?
Rh1 Ag2 Se17 124.08(8) . . ?
Ag9 Ag2 Se17 160.65(11) . . ?
Ag3 Ag2 Se17 108.22(9) . . ?
Ag13 Ag2 Se17 50.54(6) . . ?
Se18 Ag2 Ag8 111.13(10) . . ?
Rh1 Ag2 Ag8 57.40(6) . . ?
Ag9 Ag2 Ag8 70.94(7) . . ?
Ag3 Ag2 Ag8 108.87(9) . . ?
Ag13 Ag2 Ag8 154.73(8) . . ?
Se17 Ag2 Ag8 128.33(9) . . ?
Se18 Ag2 Ag7 141.16(11) . . ?
Rh1 Ag2 Ag7 53.71(5) . . ?
Ag9 Ag2 Ag7 110.48(10) . . ?
Ag3 Ag2 Ag7 100.30(7) . . ?
Ag13 Ag2 Ag7 102.97(6) . . ?
Se17 Ag2 Ag7 83.96(6) . . ?
Ag8 Ag2 Ag7 55.04(5) . . ?
Se18 Ag2 H2M 167.94(13) . . ?
Rh1 Ag2 H2M 33.78(5) . . ?
Ag9 Ag2 H2M 95.55(11) . . ?
Ag3 Ag2 H2M 72.86(8) . . ?
Ag13 Ag2 H2M 88.25(8) . . ?
Se17 Ag2 H2M 92.06(7) . . ?
Ag8 Ag2 H2M 66.54(7) . . ?
Ag7 Ag2 H2M 27.45(4) . . ?
Se24 Ag9 Se23 82.36(9) . . ?
Se24 Ag9 Ag4 87.48(9) . . ?
Se23 Ag9 Ag4 153.02(12) . . ?
Se24 Ag9 Ag3 103.92(8) . . ?
Se23 Ag9 Ag3 146.57(12) . . ?
Ag4 Ag9 Ag3 60.27(6) . . ?
Se24 Ag9 Ag2 144.33(12) . . ?
Se23 Ag9 Ag2 93.69(10) . . ?
Ag4 Ag9 Ag2 108.75(11) . . ?
Ag3 Ag9 Ag2 61.90(8) . . ?
Se24 Ag9 Ag15 55.16(7) . . ?
Se23 Ag9 Ag15 89.41(9) . . ?
Ag4 Ag9 Ag15 64.46(7) . . ?
Ag3 Ag9 Ag15 121.44(10) . . ?
Ag2 Ag9 Ag15 160.51(10) . . ?
Se24 Ag9 Rh1 144.62(11) . . ?
Se23 Ag9 Rh1 131.17(8) . . ?
Ag4 Ag9 Rh1 57.56(6) . . ?
Ag3 Ag9 Rh1 56.18(6) . . ?
Ag2 Ag9 Rh1 57.21(7) . . ?
Ag15 Ag9 Rh1 107.06(9) . . ?
Se24 Ag9 Ag10 114.80(11) . . ?
Se23 Ag9 Ag10 102.63(8) . . ?
Ag4 Ag9 Ag10 59.48(7) . . ?
Ag3 Ag9 Ag10 104.11(9) . . ?
Ag2 Ag9 Ag10 100.70(9) . . ?
Ag15 Ag9 Ag10 59.89(6) . . ?
Rh1 Ag9 Ag10 54.47(5) . . ?
Se24 Ag9 H1M 161.31(15) . . ?
Se23 Ag9 H1M 96.90(8) . . ?
Ag4 Ag9 H1M 84.92(10) . . ?
Ag3 Ag9 H1M 87.03(10) . . ?
Ag2 Ag9 H1M 54.31(9) . . ?
Ag15 Ag9 H1M 106.22(11) . . ?
Rh1 Ag9 H1M 34.69(5) . . ?
Ag10 Ag9 H1M 46.97(6) . . ?
P2 Se4 Ag18 98.88(15) . . ?
P3 Se5 Ag19 101.89(17) . . ?
P3 Se5 Ag11 89.19(15) . . ?
Ag19 Se5 Ag11 67.65(6) . . ?
P3 Se6 Ag16 101.11(16) . . ?
P4 Se7 Ag15 100.21(14) . . ?
P4 Se7 Ag16 98.93(14) . . ?
Ag15 Se7 Ag16 75.71(6) . . ?
O5 P3 O6 107.4(8) . . ?
O5 P3 Se6 109.8(6) . . ?
O6 P3 Se6 105.8(6) . . ?
O5 P3 Se5 106.0(6) . . ?
O6 P3 Se5 111.1(6) . . ?
Se6 P3 Se5 116.4(2) . . ?
Se17 Ag2B Ag13 56.74(15) . . ?
Se17 Ag2B Se18 82.7(2) . . ?
Ag13 Ag2B Se18 92.4(2) . . ?
Se17 Ag2B Rh1 142.1(2) . . ?
Ag13 Ag2B Rh1 105.5(2) . . ?
Se18 Ag2B Rh1 134.2(2) . . ?
Se17 Ag2B Ag7 99.03(18) . . ?
Ag13 Ag2B Ag7 118.6(2) . . ?
Se18 Ag2B Ag7 144.3(3) . . ?
Rh1 Ag2B Ag7 57.63(14) . . ?
Se17 Ag2B Ag1 87.03(17) . . ?
Ag13 Ag2B Ag1 61.79(14) . . ?
Se18 Ag2B Ag1 153.5(3) . . ?
Rh1 Ag2B Ag1 56.24(13) . . ?
Ag7 Ag2B Ag1 61.49(12) . . ?
Se17 Ag2B Ag3 116.1(3) . . ?
Ag13 Ag2B Ag3 59.63(16) . . ?
Se18 Ag2B Ag3 105.5(2) . . ?
Rh1 Ag2B Ag3 54.54(14) . . ?
Ag7 Ag2B Ag3 105.5(2) . . ?
Ag1 Ag2B Ag3 57.82(14) . . ?
Se17 Ag2B Ag8 139.8(3) . . ?
Ag13 Ag2B Ag8 160.5(3) . . ?
Se18 Ag2B Ag8 99.53(19) . . ?
Rh1 Ag2B Ag8 55.36(13) . . ?
Ag7 Ag2B Ag8 56.78(14) . . ?
Ag1 Ag2B Ag8 104.0(2) . . ?
Ag3 Ag2B Ag8 102.0(2) . . ?
Se17 Ag2B H3M 158.2(16) . . ?
Ag13 Ag2B H3M 135.9(6) . . ?
Se18 Ag2B H3M 110.8(11) . . ?
Rh1 Ag2B H3M 32.5(4) . . ?
Ag7 Ag2B H3M 59.8(16) . . ?
Ag1 Ag2B H3M 87.0(8) . . ?
Ag3 Ag2B H3M 77.8(8) . . ?
Ag8 Ag2B H3M 24.8(6) . . ?
Se23 Ag9B Ag10 117.9(2) . . ?
Se23 Ag9B Rh1 147.4(3) . . ?
Ag10 Ag9B Rh1 58.20(16) . . ?
Se23 Ag9B Se24 80.6(2) . . ?
Ag10 Ag9B Se24 114.3(3) . . ?
Rh1 Ag9B Se24 131.7(2) . . ?
Se23 Ag9B Ag15 94.1(3) . . ?
Ag10 Ag9B Ag15 63.29(19) . . ?
Rh1 Ag9B Ag15 108.9(3) . . ?
Se24 Ag9B Ag15 52.38(15) . . ?
Se23 Ag9B Ag4 154.9(3) . . ?
Ag10 Ag9B Ag4 60.38(17) . . ?
Rh1 Ag9B Ag4 56.07(15) . . ?
Se24 Ag9B Ag4 78.33(18) . . ?
Ag15 Ag9B Ag4 62.04(17) . . ?
Se23 Ag9B Ag8 92.32(19) . . ?
Ag10 Ag9B Ag8 58.98(13) . . ?
Rh1 Ag9B Ag8 56.88(14) . . ?
Se24 Ag9B Ag8 166.5(3) . . ?
Ag15 Ag9B Ag8 117.3(2) . . ?
Ag4 Ag9B Ag8 105.3(2) . . ?
Se23 Ag9B Ag3 139.0(3) . . ?
Ag10 Ag9B Ag3 102.5(2) . . ?
Rh1 Ag9B Ag3 53.07(13) . . ?
Se24 Ag9B Ag3 89.22(15) . . ?
Ag15 Ag9B Ag3 110.7(2) . . ?
Ag4 Ag9B Ag3 54.32(12) . . ?
Ag8 Ag9B Ag3 103.5(2) . . ?
Se23 Ag9B H4M 157(2) . . ?
Ag10 Ag9B H4M 80.1(11) . . ?
Rh1 Ag9B H4M 30.7(5) . . ?
Se24 Ag9B H4M 105.1(12) . . ?
Ag15 Ag9B H4M 107(2) . . ?
Ag4 Ag9B H4M 45(2) . . ?
Ag8 Ag9B H4M 85.8(11) . . ?
Ag3 Ag9B H4M 23.5(6) . . ?
P2 Se4B O4 43.7(6) . . ?
P2 Se4B Ag18 108.3(8) . . ?
O4 Se4B Ag18 88.8(7) . . ?
P2 Se4B Ag20 98.6(9) . . ?
O4 Se4B Ag20 130.4(9) . . ?
Ag18 Se4B Ag20 72.6(5) . . ?
P3B Se5B Ag19 94.5(15) . . ?
P3B Se5B Ag20 109.4(15) . . ?
Ag19 Se5B Ag20 80.3(5) . . ?
P3B Se6B O6 55.9(15) . . ?
P3B Se6B Ag11 97.7(15) . . ?
O6 Se6B Ag11 124.0(8) . . ?
P4 Se7B Ag15 100.2(6) . . ?
O5 P3B Se5B 121(3) . . ?
O5 P3B O6 89(3) . . ?
Se5B P3B O6 142(3) . . ?
O5 P3B Se6B 102(3) . . ?
Se5B P3B Se6B 122(2) . . ?
O6 P3B Se6B 64.4(17) . . ?

loop_
_geom_bond_atom_site_label_1
_geom_bond_atom_site_label_2
_geom_bond_distance
_geom_bond_site_symmetry_2
_geom_bond_publ_flag
Ag1 Ag21 2.54(4) . ?
Ag1 Se22 2.579(2) . ?
Ag1 Rh1 2.8235(18) . ?
Ag1 Ag5 2.8389(18) . ?
Ag1 Ag6 2.8444(18) . ?
Ag1 Ag14 2.988(2) . ?
Ag1 Ag3 3.0197(18) . ?
Ag1 Ag13 3.0493(18) . ?
Ag1 Ag7 3.0934(19) . ?
Ag1 Ag2B 3.097(7) . ?
Ag1 H2M 2.0355(14) . ?
Ag3 Rh1 2.7722(17) . ?
Ag3 Se19 2.773(2) . ?
Ag3 Ag4 2.8860(18) . ?
Ag3 Ag14 2.8875(18) . ?
Ag3 Ag5 2.8909(16) . ?
Ag3 Ag9 2.891(3) . ?
Ag3 Ag13 2.9826(19) . ?
Ag3 Se20 2.990(2) . ?
Ag3 Ag2 3.016(3) . ?
Ag3 Ag2B 3.148(8) . ?
Ag3 Ag9B 3.246(7) . ?
Ag3 H4M 1.770(10) . ?
Ag4 Se8 2.604(2) . ?
Ag4 Rh1 2.8195(17) . ?
Ag4 Ag5 2.8426(17) . ?
Ag4 Ag9 2.857(3) . ?
Ag4 Ag11 2.8824(16) . ?
Ag4 Ag10 2.9598(19) . ?
Ag4 Ag16 3.0285(19) . ?
Ag4 Ag9B 3.067(8) . ?
Ag4 Ag15 3.1129(17) . ?
Ag4 H4M 2.20(7) . ?
Ag5 Se1 2.707(2) . ?
Ag5 Rh1 2.8211(16) . ?
Ag5 Ag11 2.8977(18) . ?
Ag5 Ag21 2.95(4) . ?
Ag5 Ag14 2.9462(18) . ?
Ag5 Ag6 2.9527(17) . ?
Ag5 Ag19 2.9871(17) . ?
Ag6 Ag20 2.733(10) . ?
Ag6 Se3 2.753(2) . ?
Ag6 Rh1 2.8158(16) . ?
Ag6 Ag12 2.8470(17) . ?
Ag6 Ag11 2.9130(17) . ?
Ag6 Ag7 2.9272(17) . ?
Ag6 Ag19 2.9741(18) . ?
Ag6 Ag18 3.0306(19) . ?
Ag6 Ag21 3.07(4) . ?
Ag7 Rh1 2.8100(17) . ?
Ag7 Se13 2.820(2) . ?
Ag7 Se14 2.885(2) . ?
Ag7 Ag18 2.8920(18) . ?
Ag7 Ag12 2.9262(17) . ?
Ag7 Ag2B 2.949(7) . ?
Ag7 Ag8 2.9699(17) . ?
Ag7 Ag17 3.0836(18) . ?
Ag7 Ag2 3.302(2) . ?
Ag7 H2M 1.7130(12) . ?
Ag8 Se16 2.6844(19) . ?
Ag8 Se15 2.828(2) . ?
Ag8 Rh1 2.8769(17) . ?
Ag8 Ag12 2.8879(17) . ?
Ag8 Ag10 2.9194(18) . ?
Ag8 Ag17 2.9326(17) . ?
Ag8 Ag9B 3.105(7) . ?
Ag8 Ag2 3.116(3) . ?
Ag8 Ag2B 3.269(8) . ?
Ag8 H1M 1.7535(13) . ?
Ag8 H3M 1.800(10) . ?
Ag10 Se10 2.747(2) . ?
Ag10 Rh1 2.7879(17) . ?
Ag10 Ag9B 2.801(8) . ?
Ag10 Se9 2.896(2) . ?
Ag10 Ag11 2.8982(16) . ?
Ag10 Ag12 2.9278(17) . ?
Ag10 Ag16 2.9510(19) . ?
Ag10 Ag15 3.0321(17) . ?
Ag10 Ag9 3.095(3) . ?
Ag11 Se6B 2.573(18) . ?
Ag11 Se5 2.740(2) . ?
Ag11 Rh1 2.8349(16) . ?
Ag11 Ag12 2.8592(17) . ?
Ag11 Ag20 2.966(10) . ?
Ag11 Ag16 2.9680(18) . ?
Ag11 Ag19 2.9921(17) . ?
Ag12 Se11 2.613(2) . ?
Ag12 Ag20 2.743(9) . ?
Ag12 Rh1 2.8094(17) . ?
Ag12 Ag17 3.0457(17) . ?
Ag12 Ag18 3.0678(18) . ?
Ag13 Se21 2.584(2) . ?
Ag13 Se17 2.603(2) . ?
Ag13 Se19 2.644(2) . ?
Ag13 Ag2B 2.824(8) . ?
Ag13 Ag2 3.038(3) . ?
Ag14 Se2 2.568(2) . ?
Ag14 Se20 2.602(2) . ?
Ag14 Se21 2.623(2) . ?
Ag14 Ag21 3.16(4) . ?
Ag15 Se7B 2.593(17) . ?
Ag15 Se7 2.621(2) . ?
Ag15 Se24 2.622(2) . ?
Ag15 Se10 2.630(2) . ?
Ag15 Ag9B 2.972(9) . ?
Ag15 Ag9 2.976(3) . ?
Ag15 Ag16 3.2247(17) . ?
Ag17 Se12 2.5877(19) . ?
Ag17 Se15 2.598(2) . ?
Ag17 Se14 2.607(2) . ?
Ag17 Ag18 3.3118(17) . ?
Ag18 Se4 2.593(2) . ?
Ag18 Se12 2.623(2) . ?
Ag18 Se13 2.644(2) . ?
Ag18 Se4B 2.685(17) . ?
Ag18 Ag20 3.225(10) . ?
Ag19 Se5B 2.492(17) . ?
Ag19 Se3 2.626(2) . ?
Ag19 Se1 2.627(2) . ?
Ag19 Se5 2.632(3) . ?
Ag19 Ag20 3.297(10) . ?
Ag16 Se6 2.576(2) . ?
Ag16 Se9 2.608(2) . ?
Ag16 Se7 2.634(2) . ?
Ag20 Se5B 2.620(19) . ?
Ag20 Se4B 2.76(2) . ?
Ag20 Se11 3.049(10) . ?
Ag21 Se2 2.06(4) . ?
Ag21 Se3 2.16(4) . ?
Rh1 Ag2 2.856(3) . ?
Rh1 Ag2B 2.880(7) . ?
Rh1 H1M 1.7759(11) . ?
Rh1 H2M 1.6048(12) . ?
Rh1 H3M 1.670(10) . ?
Rh1 H4M 1.670(10) . ?
Se1 P1 2.177(5) . ?
Se2 P1 2.143(5) . ?
Se3 P2 2.183(5) . ?
Se8 P4 2.145(5) . ?
Se9 P5 2.161(4) . ?
Se10 P5 2.175(5) . ?
Se11 P6 2.146(5) . ?
Se12 P6 2.201(5) . ?
Se13 P7 2.156(4) . ?
Se14 P7 2.166(4) . ?
Se15 P8 2.183(4) . ?
Se16 P8 2.137(5) . ?
Se17 P9 2.184(4) . ?
Se17 Ag2B 2.644(7) . ?
Se17 Ag2 3.059(3) . ?
Se18 P9 2.151(5) . ?
Se18 Ag2 2.534(3) . ?
Se18 Ag2B 2.839(6) . ?
Se19 P10 2.177(5) . ?
Se20 P10 2.155(5) . ?
Se21 P11 2.188(5) . ?
Se22 P11 2.133(5) . ?
Se23 P12 2.136(5) . ?
Se23 Ag9B 2.599(8) . ?
Se23 Ag9 2.831(3) . ?
Se24 P12 2.191(5) . ?
Se24 Ag9 2.652(3) . ?
Se24 Ag9B 2.967(7) . ?
P1 O2 1.585(14) . ?
P1 O1 1.591(11) . ?
P2 O4 1.573(14) . ?
P2 O3 1.589(13) . ?
P2 Se4B 1.74(2) . ?
P2 Se4 2.171(6) . ?
P4 O7 1.578(12) . ?
P4 O8 1.593(12) . ?
P4 Se7 2.178(5) . ?
P4 Se7B 2.211(18) . ?
P5 O9 1.559(13) . ?
P5 O10 1.573(11) . ?
P6 O11 1.571(12) . ?
P6 O12 1.576(13) . ?
P7 O13 1.579(12) . ?
P7 O14 1.599(12) . ?
P8 O15 1.581(12) . ?
P8 O16 1.592(12) . ?
P9 O17 1.577(11) . ?
P9 O18 1.578(13) . ?
P10 O20 1.568(13) . ?
P10 O19 1.585(12) . ?
P11 O22 1.586(12) . ?
P11 O21 1.590(12) . ?
P12 O23 1.593(13) . ?
P12 O24 1.603(12) . ?
O1 C1 1.46(3) . ?
O2 C4 1.49(2) . ?
O3 C7 1.46(2) . ?
O4 C10 1.43(2) . ?
O4 Se4B 2.27(2) . ?
O5 P3B 1.45(5) . ?
O5 C13 1.49(2) . ?
O5 P3 1.584(13) . ?
O6 C16 1.49(2) . ?
O6 P3 1.595(16) . ?
O6 P3B 2.13(6) . ?
O6 Se6B 2.32(2) . ?
O7 C19 1.49(2) . ?
O8 C22 1.473(19) . ?
O9 C25 1.46(2) . ?
O10 C28 1.483(18) . ?
O11 C31 1.48(2) . ?
O12 C34 1.44(2) . ?
O13 C37 1.46(2) . ?
O14 C40 1.456(19) . ?
O15 C43 1.46(2) . ?
O16 C46 1.46(2) . ?
O17 C49 1.467(19) . ?
O18 C52 1.42(2) . ?
O19 C55 1.43(2) . ?
O20 C58 1.49(2) . ?
O21 C61 1.485(19) . ?
O22 C64 1.452(19) . ?
O23 C67 1.49(2) . ?
O24 C70 1.45(2) . ?
O25 C73 1.37(4) . ?
O25 H25 0.8400 . ?
O26 C74 1.47(4) . ?
O26 H26 0.8400 . ?
O27 C75 1.430(10) . ?
O27 H27 0.8400 . ?
O29 C77 1.429(10) . ?
O29 H29 0.8400 . ?
O28 C76 1.36(4) . ?
O28 H28 0.8400 . ?
O29B C77B 1.430(10) . ?
O29B H29B 0.8400 . ?
C1 C3 1.49(3) . ?
C1 C2 1.51(3) . ?
C1 H1 1.0000 . ?
C2 H2A 0.9800 . ?
C2 H2B 0.9800 . ?
C2 H2C 0.9800 . ?
C3 H3A 0.9800 . ?
C3 H3B 0.9800 . ?
C3 H3C 0.9800 . ?
C4 C6 1.42(3) . ?
C4 C5 1.53(3) . ?
C4 H4 1.0000 . ?
C5 H5A 0.9800 . ?
C5 H5B 0.9800 . ?
C5 H5C 0.9800 . ?
C6 H6A 0.9800 . ?
C6 H6B 0.9800 . ?
C6 H6C 0.9800 . ?
C7 C9 1.50(3) . ?
C7 C8 1.51(3) . ?
C7 H7 1.0000 . ?
C8 H8A 0.9800 . ?
C8 H8B 0.9800 . ?
C8 H8C 0.9800 . ?
C9 H9A 0.9800 . ?
C9 H9B 0.9800 . ?
C9 H9C 0.9800 . ?
C10 C12 1.44(3) . ?
C10 C11 1.55(3) . ?
C10 H10 1.0000 . ?
C11 H11A 0.9800 . ?
C11 H11B 0.9800 . ?
C11 H11C 0.9800 . ?
C12 H12A 0.9800 . ?
C12 H12B 0.9800 . ?
C12 H12C 0.9800 . ?
C13 C14 1.50(3) . ?
C13 C15 1.52(3) . ?
C13 H13 1.0000 . ?
C14 H14A 0.9800 . ?
C14 H14B 0.9800 . ?
C14 H14C 0.9800 . ?
C15 H15A 0.9800 . ?
C15 H15B 0.9800 . ?
C15 H15C 0.9800 . ?
C16 C18 1.46(3) . ?
C16 C17 1.54(3) . ?
C16 H16 1.0000 . ?
C17 H17A 0.9800 . ?
C17 H17B 0.9800 . ?
C17 H17C 0.9800 . ?
C18 H18A 0.9800 . ?
C18 H18B 0.9800 . ?
C18 H18C 0.9800 . ?
C19 C21 1.42(3) . ?
C19 C20 1.55(3) . ?
C19 H19 1.0000 . ?
C20 H20A 0.9800 . ?
C20 H20B 0.9800 . ?
C20 H20C 0.9800 . ?
C21 H21A 0.9800 . ?
C21 H21B 0.9800 . ?
C21 H21C 0.9800 . ?
C22 C23 1.46(3) . ?
C22 C24 1.51(3) . ?
C22 H22 1.0000 . ?
C23 H23A 0.9800 . ?
C23 H23B 0.9800 . ?
C23 H23C 0.9800 . ?
C24 H24A 0.9800 . ?
C24 H24B 0.9800 . ?
C24 H24C 0.9800 . ?
C25 C27 1.51(3) . ?
C25 C26 1.55(3) . ?
C25 H25A 1.0000 . ?
C26 H26A 0.9800 . ?
C26 H26B 0.9800 . ?
C26 H26C 0.9800 . ?
C27 H27A 0.9800 . ?
C27 H27B 0.9800 . ?
C27 H27C 0.9800 . ?
C28 C30 1.50(2) . ?
C28 C29 1.50(3) . ?
C28 H28A 1.0000 . ?
C29 H29A 0.9800 . ?
C29 H29C 0.9800 . ?
C29 H29D 0.9800 . ?
C30 H30A 0.9800 . ?
C30 H30B 0.9800 . ?
C30 H30C 0.9800 . ?
C31 C32 1.49(3) . ?
C31 C33 1.50(3) . ?
C31 H31 1.0000 . ?
C32 H32A 0.9800 . ?
C32 H32B 0.9800 . ?
C32 H32C 0.9800 . ?
C33 H33A 0.9800 . ?
C33 H33B 0.9800 . ?
C33 H33C 0.9800 . ?
C34 C35 1.49(3) . ?
C34 C36 1.50(3) . ?
C34 H34 1.0000 . ?
C35 H35A 0.9800 . ?
C35 H35B 0.9800 . ?
C35 H35C 0.9800 . ?
C36 H36A 0.9800 . ?
C36 H36B 0.9800 . ?
C36 H36C 0.9800 . ?
C37 C39 1.48(3) . ?
C37 C38 1.52(3) . ?
C37 H37 1.0000 . ?
C38 H38A 0.9800 . ?
C38 H38B 0.9800 . ?
C38 H38C 0.9800 . ?
C39 H39A 0.9800 . ?
C39 H39B 0.9800 . ?
C39 H39C 0.9800 . ?
C40 C42 1.46(3) . ?
C40 C41 1.49(3) . ?
C40 H40 1.0000 . ?
C41 H41A 0.9800 . ?
C41 H41B 0.9800 . ?
C41 H41C 0.9800 . ?
C42 H42A 0.9800 . ?
C42 H42B 0.9800 . ?
C42 H42C 0.9800 . ?
C43 C45 1.49(3) . ?
C43 C44 1.52(3) . ?
C43 H43 1.0000 . ?
C44 H44A 0.9800 . ?
C44 H44B 0.9800 . ?
C44 H44C 0.9800 . ?
C45 H45A 0.9800 . ?
C45 H45B 0.9800 . ?
C45 H45C 0.9800 . ?
C46 C47 1.50(3) . ?
C46 C48 1.52(3) . ?
C46 H46 1.0000 . ?
C47 H47A 0.9800 . ?
C47 H47B 0.9800 . ?
C47 H47C 0.9800 . ?
C48 H48A 0.9800 . ?
C48 H48B 0.9800 . ?
C48 H48C 0.9800 . ?
C49 C51 1.46(2) . ?
C49 C50 1.53(2) . ?
C49 H49 1.0000 . ?
C50 H50A 0.9800 . ?
C50 H50B 0.9800 . ?
C50 H50C 0.9800 . ?
C51 H51A 0.9800 . ?
C51 H51B 0.9800 . ?
C51 H51C 0.9800 . ?
C52 C54 1.48(4) . ?
C52 C53 1.52(3) . ?
C52 H52 1.0000 . ?
C53 H53A 0.9800 . ?
C53 H53B 0.9800 . ?
C53 H53C 0.9800 . ?
C54 H54A 0.9800 . ?
C54 H54B 0.9800 . ?
C54 H54C 0.9800 . ?
C55 C56 1.49(3) . ?
C55 C57 1.51(4) . ?
C55 H55 1.0000 . ?
C56 H56A 0.9800 . ?
C56 H56B 0.9800 . ?
C56 H56C 0.9800 . ?
C57 H57A 0.9800 . ?
C57 H57B 0.9800 . ?
C57 H57C 0.9800 . ?
C58 C60 1.46(3) . ?
C58 C59 1.51(3) . ?
C58 H58 1.0000 . ?
C59 H59A 0.9800 . ?
C59 H59B 0.9800 . ?
C59 H59C 0.9800 . ?
C60 H60A 0.9800 . ?
C60 H60B 0.9800 . ?
C60 H60C 0.9800 . ?
C61 C62 1.47(2) . ?
C61 C63 1.52(3) . ?
C61 H61 1.0000 . ?
C62 H62A 0.9800 . ?
C62 H62B 0.9800 . ?
C62 H62C 0.9800 . ?
C63 H63A 0.9800 . ?
C63 H63B 0.9800 . ?
C63 H63C 0.9800 . ?
C64 C66 1.49(3) . ?
C64 C65 1.51(3) . ?
C64 H64 1.0000 . ?
C65 H65A 0.9800 . ?
C65 H65B 0.9800 . ?
C65 H65C 0.9800 . ?
C66 H66A 0.9800 . ?
C66 H66B 0.9800 . ?
C66 H66C 0.9800 . ?
C67 C68 1.47(3) . ?
C67 C69 1.51(3) . ?
C67 H67 1.0000 . ?
C68 H68A 0.9800 . ?
C68 H68B 0.9800 . ?
C68 H68C 0.9800 . ?
C69 H69A 0.9800 . ?
C69 H69B 0.9800 . ?
C69 H69C 0.9800 . ?
C70 C71 1.47(3) . ?
C70 C72 1.49(3) . ?
C70 H70 1.0000 . ?
C71 H71A 0.9800 . ?
C71 H71B 0.9800 . ?
C71 H71C 0.9800 . ?
C72 H72A 0.9800 . ?
C72 H72B 0.9800 . ?
C72 H72C 0.9800 . ?
C73 H73A 0.9800 . ?
C73 H73B 0.9800 . ?
C73 H73C 0.9800 . ?
C74 H74A 0.9800 . ?
C74 H74B 0.9800 . ?
C74 H74C 0.9800 . ?
C75 H75A 0.9800 . ?
C75 H75B 0.9800 . ?
C75 H75C 0.9800 . ?
C77 H77A 0.9800 . ?
C77 H77B 0.9800 . ?
C77 H77C 0.9800 . ?
C76 H76A 0.9800 . ?
C76 H76B 0.9800 . ?
C76 H76C 0.9800 . ?
C77B H77D 0.9800 . ?
C77B H77E 0.9800 . ?
C77B H77F 0.9800 . ?
Ag2 Ag9 2.972(4) . ?
Ag2 H2M 2.144(2) . ?
Ag9 H1M 1.960(2) . ?
Se5 P3 2.176(6) . ?
Se6 P3 2.150(6) . ?
Ag2B H3M 1.800(10) . ?
Ag9B H4M 1.770(10) . ?
Se5B P3B 2.04(6) . ?
Se6B P3B 2.22(5) . ?
